data_7030867
loop_
_publ_author_name
'Zou, Guo-Dong'
'Wang, Ze-Ping'
'Song, Ying'
'Hu, Bing'
'Huang, Xiao-Ying'

_publ_section_title
;
 Syntheses, structures and photocatalytic properties of five new
 praseodymium-antimony oxochlorides: from discrete clusters to 3D
 inorganic-organic hybrid racemic compounds.
;
_journal_issue 26
_journal_name_full 'Dalton transactions (Cambridge, England : 2003)'
_journal_page_first 10064
_journal_page_last 10073
_journal_paper_doi 10.1039/c4dt00771a
_journal_volume 43
_journal_year 2014
_chemical_formula_moiety '2(C6 H8 N),(C36 H24 Fe N6 2+), C21 H15 Cl13 O28 Pr4 Sb12,2(C6 H7 N),3(H2 O)'
_chemical_formula_sum 'C81 H75 Cl13 Fe N10 O31 Pr4 Sb12'
_chemical_formula_weight 4225.85
_chemical_name_systematic
;
 ?
;
_space_group_IT_number 14
_space_group_name_Hall '-P 2yn'
_space_group_name_H-M_alt 'P 1 21/n 1'
_symmetry_cell_setting monoclinic
_symmetry_space_group_name_Hall '-P 2yn'
_symmetry_space_group_name_H-M 'P 1 21/n 1'
_atom_sites_solution_hydrogens mixed
_audit_creation_method SHELXL-2014
_cell_angle_alpha 90
_cell_angle_beta 95.917(2)
_cell_angle_gamma 90
_cell_formula_units_Z 4
_cell_length_a 12.8307(3)
_cell_length_b 27.0624(9)
_cell_length_c 32.2935(7)
_cell_measurement_reflns_used 17978
_cell_measurement_temperature 295(2)
_cell_measurement_theta_max 29.0250
_cell_measurement_theta_min 2.4700
_cell_volume 11153.5(5)
_computing_cell_refinement
;
CrysAlisPro, Agilent Technologies,
Version 1.171.36.28 (release 01-02-2013 CrysAlis171 .NET)
(compiled Feb  1 2013,16:14:44)
;
_computing_data_collection
;
CrysAlisPro, Agilent Technologies,
Version 1.171.36.28 (release 01-02-2013 CrysAlis171 .NET)
(compiled Feb  1 2013,16:14:44)
;
_computing_data_reduction
;
CrysAlisPro, Agilent Technologies,
Version 1.171.36.28 (release 01-02-2013 CrysAlis171 .NET)
(compiled Feb  1 2013,16:14:44)
;
_computing_molecular_graphics 'DIAMOND. Version 3.0. Crystal Impact'
_computing_publication_material 'Windows Word 2003'
_computing_structure_refinement 'SHELXL-2014 (Sheldrick, 2014)'
_computing_structure_solution 'SHELXS-2013 (Sheldrick, 2013)'
_diffrn_ambient_temperature 295(2)
_diffrn_detector_area_resol_mean 16.2083
_diffrn_measured_fraction_theta_full 0.999
_diffrn_measured_fraction_theta_max 0.999
_diffrn_measurement_device_type 'Xcalibur, Eos'
_diffrn_measurement_method '\w scans'
_diffrn_radiation_type MoK\a
_diffrn_radiation_wavelength 0.71073
_diffrn_reflns_av_R_equivalents 0.0266
_diffrn_reflns_av_unetI/netI 0.0403
_diffrn_reflns_Laue_measured_fraction_full 0.999
_diffrn_reflns_Laue_measured_fraction_max 0.999
_diffrn_reflns_limit_h_max 15
_diffrn_reflns_limit_h_min -16
_diffrn_reflns_limit_k_max 21
_diffrn_reflns_limit_k_min -33
_diffrn_reflns_limit_l_max 39
_diffrn_reflns_limit_l_min -40
_diffrn_reflns_number 49890
_diffrn_reflns_point_group_measured_fraction_full 0.999
_diffrn_reflns_point_group_measured_fraction_max 0.999
_diffrn_reflns_theta_full 25.242
_diffrn_reflns_theta_max 26.371
_diffrn_reflns_theta_min 2.345
_diffrn_source 'Enhance (Mo) X-ray Source'
_exptl_absorpt_coefficient_mu 5.076
_exptl_absorpt_correction_T_max 1.00000
_exptl_absorpt_correction_T_min 0.56898
_exptl_absorpt_correction_type multi-scan
_exptl_absorpt_process_details
;
CrysAlisPro, Agilent Technologies,
Version 1.171.36.28 (release 01-02-2013 CrysAlis171 .NET)
(compiled Feb  1 2013,16:14:44)
Empirical absorption correction using spherical harmonics,
 implemented in SCALE3 ABSPACK scaling algorithm.
;
_exptl_crystal_colour red
_exptl_crystal_density_diffrn 2.517
_exptl_crystal_description sheet
_exptl_crystal_F_000 7896
_exptl_crystal_size_max 0.45
_exptl_crystal_size_mid 0.30
_exptl_crystal_size_min 0.18
_refine_diff_density_max 0.885
_refine_diff_density_min -1.214
_refine_diff_density_rms 0.141
_refine_ls_extinction_method none
_refine_ls_goodness_of_fit_ref 0.994
_refine_ls_hydrogen_treatment constr
_refine_ls_matrix_type full
_refine_ls_number_parameters 1513
_refine_ls_number_reflns 22772
_refine_ls_number_restraints 1332
_refine_ls_restrained_S_all 0.972
_refine_ls_R_factor_all 0.0536
_refine_ls_R_factor_gt 0.0380
_refine_ls_shift/su_max 0.003
_refine_ls_shift/su_mean 0.000
_refine_ls_structure_factor_coef Fsqd
_refine_ls_weighting_details 'w=1/[\s^2^(Fo^2^)+(0.0350P)^2^+46.0000P] where P=(Fo^2^+2Fc^2^)/3'
_refine_ls_weighting_scheme calc
_refine_ls_wR_factor_gt 0.0831
_refine_ls_wR_factor_ref 0.0916
_reflns_Friedel_coverage 0.000
_reflns_number_gt 18097
_reflns_number_total 22772
_reflns_threshold_expression 'I > 2\s(I)'
_cod_data_source_file c4dt00771a2.cif
_cod_data_source_block compound-3
_cod_depositor_comments 'Adding full bibliography for 7030865--7030869.cif.'
_cod_database_code 7030867
_shelx_space_group_comment
;
The symmetry employed for this shelxl refinement is uniquely defined
by the following loop, which should always be used as a source of
symmetry information in preference to the above space-group names.
They are only intended as comments.
;
_shelxl_version_number 2014-3

loop_
_space_group_symop_operation_xyz
'x, y, z'
'-x+1/2, y+1/2, -z+1/2'
'-x, -y, -z'
'x-1/2, -y-1/2, z-1/2'

loop_
_atom_site_label
_atom_site_type_symbol
_atom_site_fract_x
_atom_site_fract_y
_atom_site_fract_z
_atom_site_U_iso_or_equiv
_atom_site_adp_type
_atom_site_occupancy
_atom_site_site_symmetry_order
_atom_site_calc_flag
_atom_site_refinement_flags_posn
_atom_site_refinement_flags_adp
_atom_site_refinement_flags_occupancy
_atom_site_disorder_assembly
_atom_site_disorder_group
Pr1 Pr 0.57468(3) 0.60433(2) 0.78774(2) 0.02546(8) Uani 1 1 d . . . . .
Pr2 Pr 0.31323(2) 0.47788(2) 0.77555(2) 0.02393(8) Uani 1 1 d . . . . .
Pr3 Pr 0.58120(3) 0.47768(2) 0.67868(2) 0.02654(8) Uani 1 1 d . . . . .
Pr4 Pr 0.31179(3) 0.60334(2) 0.67071(2) 0.02786(8) Uani 1 1 d . . . . .
Sb1 Sb 0.54631(3) 0.49226(2) 0.84838(2) 0.02577(9) Uani 1 1 d . . . . .
Sb2 Sb 0.74819(3) 0.49097(2) 0.77975(2) 0.02880(10) Uani 1 1 d . . . . .
Sb3 Sb 0.54647(3) 0.39668(2) 0.76967(2) 0.02823(10) Uani 1 1 d . . . . .
Sb4 Sb 0.34298(3) 0.39941(2) 0.68405(2) 0.03112(10) Uani 1 1 d . . . . .
Sb5 Sb 0.34575(3) 0.49461(2) 0.60493(2) 0.03165(11) Uani 1 1 d . . . . .
Sb6 Sb 0.14248(3) 0.49356(2) 0.67498(2) 0.02851(10) Uani 1 1 d . . . . .
Sb7 Sb 0.14197(3) 0.58793(2) 0.75615(2) 0.02807(10) Uani 1 1 d . . . . .
Sb8 Sb 0.34282(3) 0.68256(2) 0.76541(2) 0.02972(10) Uani 1 1 d . . . . .
Sb9 Sb 0.34272(3) 0.58590(2) 0.84429(2) 0.02642(9) Uani 1 1 d . . . . .
Sb10 Sb 0.74845(3) 0.58871(2) 0.70009(2) 0.02939(10) Uani 1 1 d . . . . .
Sb11 Sb 0.54694(3) 0.68183(2) 0.69482(2) 0.03087(10) Uani 1 1 d . . . . .
Sb12 Sb 0.54517(3) 0.59121(2) 0.61332(2) 0.03337(11) Uani 1 1 d . . . . .
Cl1 Cl 0.44711(11) 0.54028(6) 0.72763(4) 0.0247(3) Uani 1 1 d . . . . .
Cl2 Cl 0.80864(14) 0.60861(8) 0.79483(6) 0.0508(5) Uani 1 1 d . . . . .
Cl3 Cl 0.59287(18) 0.71163(7) 0.79214(6) 0.0548(5) Uani 1 1 d . . . . .
Cl4 Cl 0.31115(12) 0.47539(6) 0.86727(5) 0.0333(4) Uani 1 1 d . . . . .
Cl5 Cl 0.31440(16) 0.36704(7) 0.77280(6) 0.0511(5) Uani 1 1 d . . . . .
Cl6 Cl 0.5788(2) 0.47475(13) 0.58617(9) 0.0944(9) Uani 1 1 d . . . . .
Cl7 Cl 0.30045(14) 0.60638(8) 0.57794(5) 0.0470(5) Uani 1 1 d . . . . .
Cl8 Cl 0.07921(14) 0.60213(8) 0.66149(6) 0.0457(4) Uani 1 1 d . . . . .
Cl9 Cl 0.70961(15) 0.41410(8) 0.84691(6) 0.0507(5) Uani 1 1 d . . . . .
Cl10 Cl 0.17706(16) 0.41495(9) 0.61012(6) 0.0564(5) Uani 1 1 d . . . . .
Cl11 Cl 0.17303(18) 0.66864(8) 0.82265(6) 0.0597(6) Uani 1 1 d . . . . .
Cl12 Cl 0.70708(15) 0.67154(8) 0.63538(6) 0.0498(5) Uani 1 1 d . . . . .
Cl13 Cl 0.95361(15) 0.49481(11) 0.73012(6) 0.0682(7) Uani 1 1 d . . . . .
O1 O 0.6404(3) 0.63072(16) 0.72186(12) 0.0293(10) Uani 1 1 d . . . . .
O2 O 0.4425(3) 0.65197(16) 0.72932(12) 0.0288(10) Uani 1 1 d . . . . .
O3 O 0.4056(3) 0.63479(16) 0.80774(12) 0.0282(10) Uani 1 1 d . . . . .
O4 O 0.4477(3) 0.54280(15) 0.82135(11) 0.0242(9) Uani 1 1 d . . . . .
O5 O 0.6409(3) 0.52279(16) 0.81069(12) 0.0276(9) Uani 1 1 d . . . . .
O6 O 0.6950(3) 0.53263(17) 0.73121(12) 0.0315(10) Uani 1 1 d . . . . .
O7 O 0.6461(3) 0.56068(17) 0.65563(12) 0.0311(10) Uani 1 1 d . . . . .
O8 O 0.4803(3) 0.63614(17) 0.65195(13) 0.0329(10) Uani 1 1 d . . . . .
O9 O 0.2467(3) 0.63310(16) 0.73583(13) 0.0300(10) Uani 1 1 d . . . . .
O10 O 0.2444(3) 0.55790(16) 0.79941(12) 0.0269(9) Uani 1 1 d . . . . .
O11 O 0.4833(3) 0.44874(16) 0.80441(12) 0.0271(9) Uani 1 1 d . . . . .
O12 O 0.6523(3) 0.44254(16) 0.74934(13) 0.0299(10) Uani 1 1 d . . . . .
O13 O 0.4492(3) 0.54083(18) 0.63409(12) 0.0335(11) Uani 1 1 d . . . . .
O14 O 0.2013(3) 0.53495(17) 0.72311(12) 0.0307(10) Uani 1 1 d . . . . .
O15 O 0.4536(3) 0.42832(17) 0.72410(13) 0.0343(11) Uani 1 1 d . . . . .
O16 O 0.2519(3) 0.52355(17) 0.64375(12) 0.0287(10) Uani 1 1 d . . . . .
O17 O 0.2446(3) 0.44613(16) 0.70538(12) 0.0290(10) Uani 1 1 d . . . . .
O18 O 0.4064(3) 0.44635(17) 0.64636(12) 0.0319(10) Uani 1 1 d . . . . .
O19 O 0.1336(3) 0.4561(2) 0.79170(14) 0.0459(13) Uani 1 1 d . . . . .
H19A H 0.1131 0.4664 0.8144 0.069 Uiso 1 1 d R U . . .
H19B H 0.0835 0.4584 0.7724 0.069 Uiso 1 1 d R U . . .
O20 O 0.7722(4) 0.4681(2) 0.66540(17) 0.0598(16) Uani 1 1 d . . . . .
H20A H 0.8198 0.4771 0.6827 0.090 Uiso 1 1 d R U . . .
H20B H 0.7863 0.4504 0.6461 0.090 Uiso 1 1 d R U . . .
O21 O 0.6085(4) 0.6132(2) 0.85992(13) 0.0496(14) Uani 1 1 d . . . . .
O22 O 0.5181(5) 0.5832(3) 0.91025(17) 0.072(2) Uani 1 1 d . . . . .
O23 O 0.9301(4) 0.6889(2) 0.93326(16) 0.0513(14) Uani 1 1 d . . . . .
O24 O 0.7458(4) 0.62304(18) 1.04114(13) 0.0479(14) Uani 1 1 d . . . . .
O25 O 0.9228(7) 0.8423(2) 0.78752(19) 0.096(3) Uani 1 1 d . . . . .
O26 O 0.8840(5) 0.8915(2) 0.83749(18) 0.0583(15) Uani 1 1 d . . . . .
O27 O 0.7719(4) 0.8140(2) 1.15391(17) 0.0518(14) Uani 1 1 d . . . . .
O28 O 0.857(3) 0.7588(5) 1.1953(6) 0.080(7) Uani 0.69(6) 1 d D U P A 1
O28A O 0.801(5) 0.7597(11) 1.2011(5) 0.060(9) Uani 0.31(6) 1 d D U P A 2
C1 C 0.5933(6) 0.6055(3) 0.8977(2) 0.0405(17) Uani 1 1 d . . . . .
C2 C 0.6775(5) 0.6252(2) 0.92912(19) 0.0325(15) Uani 1 1 d . . . . .
C3 C 0.6711(6) 0.6177(3) 0.97088(19) 0.0357(16) Uani 1 1 d . . . . .
H3 H 0.6136 0.6016 0.9799 0.043 Uiso 1 1 calc R U . . .
C4 C 0.7510(6) 0.6343(3) 0.99915(18) 0.0351(16) Uani 1 1 d . . . . .
C5 C 0.8372(6) 0.6583(3) 0.98681(19) 0.0366(16) Uani 1 1 d . . . . .
H5 H 0.8913 0.6689 1.0062 0.044 Uiso 1 1 calc R U . . .
C6 C 0.8407(5) 0.6660(3) 0.9452(2) 0.0336(15) Uani 1 1 d . . . . .
C7 C 0.7620(5) 0.6503(2) 0.91569(19) 0.0318(15) Uani 1 1 d . . . . .
H7 H 0.7657 0.6563 0.8875 0.038 Uiso 1 1 calc R U . . .
C8 C 0.9165(5) 0.7276(3) 0.9053(2) 0.0378(16) Uani 1 1 d . . . . .
C9 C 0.9660(6) 0.7250(3) 0.8698(2) 0.051(2) Uani 1 1 d . . . . .
H9 H 1.0026 0.6968 0.8635 0.061 Uiso 1 1 calc R U . . .
C10 C 0.9601(6) 0.7656(3) 0.8433(2) 0.052(2) Uani 1 1 d . . . . .
H10 H 0.9939 0.7647 0.8192 0.062 Uiso 1 1 calc R U . . .
C11 C 0.9047(5) 0.8071(3) 0.8524(2) 0.0382(16) Uani 1 1 d . . . . .
C12 C 0.8560(6) 0.8091(3) 0.8884(2) 0.051(2) Uani 1 1 d . . . . .
H12 H 0.8198 0.8374 0.8950 0.061 Uiso 1 1 calc R U . . .
C13 C 0.8614(6) 0.7684(3) 0.9149(2) 0.052(2) Uani 1 1 d . . . . .
H13 H 0.8276 0.7691 0.9390 0.062 Uiso 1 1 calc R U . . .
C14 C 0.9046(6) 0.8516(3) 0.8243(2) 0.0425(18) Uani 1 1 d . . . . .
C15 C 0.7558(5) 0.6612(2) 1.06982(18) 0.0307(14) Uani 1 1 d . . . . .
C16 C 0.7360(5) 0.7104(3) 1.0593(2) 0.0383(17) Uani 1 1 d . . . . .
H16 H 0.7157 0.7193 1.0318 0.046 Uiso 1 1 calc R U . . .
C17 C 0.7467(5) 0.7452(3) 1.08979(19) 0.0336(15) Uani 1 1 d . . . . .
H17 H 0.7333 0.7782 1.0831 0.040 Uiso 1 1 calc R U . . .
C18 C 0.7775(5) 0.7321(2) 1.13080(19) 0.0319(15) Uani 1 1 d . . . . .
C19 C 0.7935(5) 0.6828(3) 1.14062(19) 0.0351(16) Uani 1 1 d . . . . .
H19 H 0.8130 0.6737 1.1681 0.042 Uiso 1 1 calc R U . . .
C20 C 0.7812(5) 0.6471(3) 1.11036(19) 0.0350(16) Uani 1 1 d . . . . .
H20 H 0.7900 0.6139 1.1172 0.042 Uiso 1 1 calc R U . . .
C21 C 0.7977(7) 0.7720(3) 1.1631(2) 0.049(2) Uani 1 1 d D . . . .
Fe1 Fe 0.69618(7) 0.29247(3) 1.00099(3) 0.02596(19) Uani 1 1 d . . . . .
N1 N 0.6101(4) 0.3464(2) 0.97411(15) 0.0284(12) Uani 1 1 d . . . . .
N2 N 0.7638(4) 0.3476(2) 1.03343(15) 0.0282(12) Uani 1 1 d . . . . .
N3 N 0.7992(4) 0.2958(2) 0.95961(16) 0.0284(12) Uani 1 1 d . . . . .
N4 N 0.7915(4) 0.2402(2) 1.02543(16) 0.0312(12) Uani 1 1 d . . . . .
N5 N 0.5947(4) 0.2810(2) 1.04189(15) 0.0290(12) Uani 1 1 d . . . . .
N6 N 0.6128(4) 0.2412(2) 0.96939(15) 0.0288(12) Uani 1 1 d . . . . .
C22 C 0.5332(5) 0.3455(3) 0.9433(2) 0.0376(16) Uani 1 1 d . . . . .
H22A H 0.5122 0.3151 0.9318 0.045 Uiso 1 1 calc R U . . .
C23 C 0.4833(5) 0.3874(3) 0.9276(2) 0.0439(19) Uani 1 1 d . . . . .
H23A H 0.4307 0.3849 0.9057 0.053 Uiso 1 1 calc R U . . .
C24 C 0.5099(5) 0.4331(3) 0.9439(2) 0.0419(18) Uani 1 1 d . . . . .
H24A H 0.4744 0.4612 0.9338 0.050 Uiso 1 1 calc R U . . .
C25 C 0.5911(5) 0.4363(3) 0.9759(2) 0.0344(15) Uani 1 1 d . . . . .
C26 C 0.6293(6) 0.4812(3) 0.9946(2) 0.0439(18) Uani 1 1 d . . . . .
H26A H 0.6001 0.5110 0.9847 0.053 Uiso 1 1 calc R U . . .
C27 C 0.7064(6) 0.4818(3) 1.0260(2) 0.0405(17) Uani 1 1 d . . . . .
H27A H 0.7281 0.5116 1.0383 0.049 Uiso 1 1 calc R U . . .
C28 C 0.7557(5) 0.4366(3) 1.0407(2) 0.0351(15) Uani 1 1 d . . . . .
C29 C 0.8367(5) 0.4346(3) 1.0729(2) 0.0368(16) Uani 1 1 d . . . . .
H29A H 0.8604 0.4631 1.0869 0.044 Uiso 1 1 calc R U . . .
C30 C 0.8809(5) 0.3894(3) 1.0836(2) 0.0403(17) Uani 1 1 d . . . . .
H30A H 0.9364 0.3872 1.1044 0.048 Uiso 1 1 calc R U . . .
C31 C 0.8423(5) 0.3470(3) 1.0631(2) 0.0381(16) Uani 1 1 d . . . . .
H31A H 0.8733 0.3169 1.0708 0.046 Uiso 1 1 calc R U . . .
C32 C 0.7223(5) 0.3924(2) 1.02252(18) 0.0279(14) Uani 1 1 d . . . . .
C33 C 0.6376(5) 0.3917(2) 0.98999(19) 0.0285(14) Uani 1 1 d . . . . .
C34 C 0.8036(5) 0.3258(3) 0.9274(2) 0.0389(17) Uani 1 1 d . . . . .
H34A H 0.7539 0.3507 0.9230 0.047 Uiso 1 1 calc R U . . .
C35 C 0.8797(6) 0.3214(3) 0.9001(2) 0.050(2) Uani 1 1 d . . . . .
H35A H 0.8798 0.3432 0.8778 0.060 Uiso 1 1 calc R U . . .
C36 C 0.9535(6) 0.2859(3) 0.9054(2) 0.052(2) Uani 1 1 d . . . . .
H36A H 1.0045 0.2832 0.8870 0.062 Uiso 1 1 calc R U . . .
C37 C 0.9524(5) 0.2526(3) 0.9391(2) 0.0396(17) Uani 1 1 d . . . . .
C38 C 1.0232(6) 0.2123(3) 0.9476(3) 0.049(2) Uani 1 1 d . . . . .
H38A H 1.0742 0.2063 0.9298 0.059 Uiso 1 1 calc R U . . .
C39 C 1.0176(6) 0.1832(3) 0.9805(3) 0.054(2) Uani 1 1 d . . . . .
H39A H 1.0648 0.1572 0.9850 0.064 Uiso 1 1 calc R U . . .
C40 C 0.9408(6) 0.1906(3) 1.0093(2) 0.0414(17) Uani 1 1 d . . . . .
C41 C 0.9311(6) 0.1631(3) 1.0449(3) 0.053(2) Uani 1 1 d . . . . .
H41A H 0.9766 0.1369 1.0518 0.063 Uiso 1 1 calc R U . . .
C42 C 0.8554(7) 0.1744(3) 1.0695(3) 0.055(2) Uani 1 1 d . . . . .
H42A H 0.8494 0.1561 1.0935 0.066 Uiso 1 1 calc R U . . .
C43 C 0.7872(6) 0.2125(3) 1.0594(2) 0.0435(18) Uani 1 1 d . . . . .
H43A H 0.7359 0.2194 1.0769 0.052 Uiso 1 1 calc R U . . .
C44 C 0.8692(5) 0.2296(2) 1.0010(2) 0.0313(15) Uani 1 1 d . . . . .
C45 C 0.8739(5) 0.2602(2) 0.9660(2) 0.0291(14) Uani 1 1 d . . . . .
C46 C 0.5900(6) 0.2998(3) 1.0798(2) 0.0384(17) Uani 1 1 d . . . . .
H46A H 0.6395 0.3233 1.0894 0.046 Uiso 1 1 calc R U . . .
C47 C 0.5151(6) 0.2860(3) 1.1057(2) 0.0407(17) Uani 1 1 d . . . . .
H47A H 0.5158 0.2998 1.1321 0.049 Uiso 1 1 calc R U . . .
C48 C 0.4407(6) 0.2524(3) 1.0922(2) 0.0437(19) Uani 1 1 d . . . . .
H48A H 0.3894 0.2434 1.1092 0.052 Uiso 1 1 calc R U . . .
C49 C 0.4417(5) 0.2314(3) 1.0529(2) 0.0339(15) Uani 1 1 d . . . . .
C50 C 0.3696(6) 0.1948(3) 1.0352(2) 0.048(2) Uani 1 1 d . . . . .
H50A H 0.3166 0.1837 1.0505 0.058 Uiso 1 1 calc R U . . .
C51 C 0.3766(6) 0.1762(3) 0.9973(2) 0.051(2) Uani 1 1 d . . . . .
H51A H 0.3273 0.1531 0.9866 0.061 Uiso 1 1 calc R U . . .
C52 C 0.4571(5) 0.1906(3) 0.9728(2) 0.0362(16) Uani 1 1 d . . . . .
C53 C 0.4711(6) 0.1715(3) 0.9336(2) 0.0438(18) Uani 1 1 d . . . . .
H53A H 0.4240 0.1486 0.9209 0.053 Uiso 1 1 calc R U . . .
C54 C 0.5554(5) 0.1869(3) 0.9141(2) 0.0409(17) Uani 1 1 d . . . . .
H54A H 0.5658 0.1741 0.8881 0.049 Uiso 1 1 calc R U . . .
C55 C 0.6248(5) 0.2210(3) 0.9326(2) 0.0372(16) Uani 1 1 d . . . . .
H55A H 0.6821 0.2302 0.9190 0.045 Uiso 1 1 calc R U . . .
C56 C 0.5297(5) 0.2259(2) 0.98920(18) 0.0269(13) Uani 1 1 d . . . . .
C57 C 0.5210(5) 0.2469(2) 1.02884(18) 0.0263(13) Uani 1 1 d . . . . .
N7 N 0.0204(5) 0.4739(3) 0.8619(2) 0.0555(19) Uani 1 1 d . . . . .
C58 C -0.0456(10) 0.4383(4) 0.9680(3) 0.100(4) Uani 1 1 d . . . . .
H58A H -0.0051 0.4567 0.9895 0.149 Uiso 1 1 calc R U . . .
H58B H -0.0141 0.4065 0.9650 0.149 Uiso 1 1 calc R U . . .
H58C H -0.1157 0.4341 0.9754 0.149 Uiso 1 1 calc R U . . .
C59 C -0.0489(7) 0.4662(4) 0.9274(3) 0.058(2) Uani 1 1 d . . . . .
C60 C -0.1074(7) 0.5077(4) 0.9188(3) 0.069(3) Uani 1 1 d . . . . .
H60 H -0.1501 0.5196 0.9382 0.082 Uiso 1 1 calc R U . . .
C61 C -0.1035(7) 0.5319(4) 0.8819(3) 0.068(3) Uani 1 1 d . . . . .
H61 H -0.1443 0.5597 0.8754 0.082 Uiso 1 1 calc R U . . .
C62 C -0.0366(6) 0.5134(3) 0.8545(3) 0.054(2) Uani 1 1 d . . . . .
H62 H -0.0323 0.5301 0.8295 0.065 Uiso 1 1 calc R U . . .
C63 C 0.0141(7) 0.4510(3) 0.8976(3) 0.058(2) Uani 1 1 d . . . . .
H63 H 0.0547 0.4228 0.9030 0.069 Uiso 1 1 calc R U . . .
N8 N 0.4301(11) 0.8298(4) 0.8077(5) 0.151(4) Uani 1 1 d . U . . .
H8A H 0.3726 0.8189 0.8159 0.181 Uiso 1 1 calc R U . . .
C64 C 0.5659(11) 0.8494(4) 0.7100(4) 0.150(5) Uani 1 1 d D U . . .
H64A H 0.6385 0.8414 0.7089 0.225 Uiso 1 1 calc R U . . .
H64B H 0.5523 0.8820 0.6990 0.225 Uiso 1 1 calc R U . . .
H64C H 0.5231 0.8260 0.6938 0.225 Uiso 1 1 calc R U . . .
C65 C 0.5402(12) 0.8476(3) 0.7553(4) 0.123(4) Uani 1 1 d D U . . .
C66 C 0.6176(13) 0.8646(4) 0.7841(4) 0.132(4) Uani 1 1 d D U . . .
H66 H 0.6815 0.8762 0.7768 0.158 Uiso 1 1 calc R U . . .
C67 C 0.5960(14) 0.8633(4) 0.8209(6) 0.139(4) Uani 1 1 d . U . . .
H67 H 0.6486 0.8752 0.8403 0.167 Uiso 1 1 calc R U . . .
C68 C 0.5152(15) 0.8488(4) 0.8362(6) 0.141(4) Uani 1 1 d . U . . .
H68 H 0.5103 0.8501 0.8647 0.169 Uiso 1 1 calc R U . . .
C69 C 0.4503(11) 0.8306(4) 0.7636(4) 0.122(4) Uani 1 1 d D U . . .
H69 H 0.4006 0.8195 0.7427 0.147 Uiso 1 1 calc R U . . .
N9 N 0.8007(16) 0.7545(8) 0.7245(6) 0.098(4) Uani 0.549(12) 1 d D U P B 1
H9A H 0.7378 0.7653 0.7250 0.118 Uiso 0.549(12) 1 calc R U P B 1
C70 C 1.0157(15) 0.7810(8) 0.6601(5) 0.101(6) Uani 0.549(12) 1 d D U P B 1
H70A H 0.9742 0.8061 0.6453 0.152 Uiso 0.549(12) 1 calc R U P B 1
H70B H 1.0791 0.7953 0.6732 0.152 Uiso 0.549(12) 1 calc R U P B 1
H70C H 1.0327 0.7558 0.6409 0.152 Uiso 0.549(12) 1 calc R U P B 1
C71 C 0.9534(19) 0.7580(10) 0.6933(8) 0.088(4) Uani 0.549(12) 1 d D U P B 1
C72 C 0.985(2) 0.7249(9) 0.7173(7) 0.095(4) Uani 0.549(12) 1 d D U P B 1
H72A H 1.0494 0.7108 0.7137 0.114 Uiso 0.549(12) 1 calc R U P B 1
C73 C 0.929(2) 0.7056(11) 0.7513(7) 0.090(4) Uani 0.549(12) 1 d . U P B 1
H73A H 0.9614 0.6842 0.7711 0.108 Uiso 0.549(12) 1 calc R U P B 1
C74 C 0.832(3) 0.7193(15) 0.7528(12) 0.090(4) Uani 0.549(12) 1 d D U P B 1
H74A H 0.7889 0.7062 0.7715 0.108 Uiso 0.549(12) 1 calc R U P B 1
C75 C 0.8569(17) 0.7747(9) 0.6956(7) 0.089(4) Uani 0.549(12) 1 d D U P B 1
H75A H 0.8289 0.7995 0.6779 0.107 Uiso 0.549(12) 1 calc R U P B 1
N9B N 0.833(3) 0.7184(15) 0.7466(11) 0.088(4) Uani 0.451(12) 1 d D U P B 2
H9B H 0.8089 0.6986 0.7642 0.106 Uiso 0.451(12) 1 calc R U P B 2
C70B C 1.0801(15) 0.7346(10) 0.7027(8) 0.103(6) Uani 0.451(12) 1 d D U P B 2
H70D H 1.1055 0.7076 0.7202 0.154 Uiso 0.451(12) 1 calc R U P B 2
H70E H 1.0902 0.7273 0.6743 0.154 Uiso 0.451(12) 1 calc R U P B 2
H70F H 1.1178 0.7641 0.7113 0.154 Uiso 0.451(12) 1 calc R U P B 2
C71B C 0.9622(18) 0.7423(13) 0.7064(11) 0.093(4) Uani 0.451(12) 1 d D U P B 2
C72B C 0.9069(19) 0.7726(12) 0.6889(10) 0.089(4) Uani 0.451(12) 1 d D U P B 2
H72B H 0.9301 0.7903 0.6669 0.106 Uiso 0.451(12) 1 calc R U P B 2
C73B C 0.808(3) 0.7819(12) 0.7011(9) 0.091(4) Uani 0.451(12) 1 d . U P B 2
H73B H 0.7664 0.8058 0.6868 0.109 Uiso 0.451(12) 1 calc R U P B 2
C74B C 0.769(2) 0.7561(12) 0.7346(9) 0.090(4) Uani 0.451(12) 1 d D U P B 2
H74B H 0.7076 0.7641 0.7463 0.108 Uiso 0.451(12) 1 calc R U P B 2
C75B C 0.928(2) 0.7065(12) 0.7359(8) 0.089(4) Uani 0.451(12) 1 d D U P B 2
H75B H 0.9662 0.6791 0.7459 0.107 Uiso 0.451(12) 1 calc R U P B 2
N10 N 1.0631(15) 0.5510(7) 0.5207(7) 0.167(5) Uani 0.571(9) 1 d D U P C 1
C76 C 0.882(2) 0.5350(9) 0.6008(6) 0.194(7) Uani 0.571(9) 1 d D U P C 1
H76A H 0.8144 0.5499 0.6009 0.291 Uiso 0.571(9) 1 calc R U P C 1
H76B H 0.9282 0.5474 0.6238 0.291 Uiso 0.571(9) 1 calc R U P C 1
H76C H 0.8762 0.4998 0.6032 0.291 Uiso 0.571(9) 1 calc R U P C 1
C77 C 0.9280(15) 0.5478(5) 0.5595(6) 0.171(5) Uani 0.571(9) 1 d D U P C 1
C79 C 0.9075(19) 0.5778(8) 0.4922(6) 0.168(5) Uani 0.571(9) 1 d D U P C 1
H79 H 0.8661 0.5911 0.4696 0.202 Uiso 0.571(9) 1 calc R U P C 1
C78 C 0.8556(15) 0.5680(7) 0.5278(6) 0.161(5) Uani 0.571(9) 1 d D U P C 1
H78 H 0.7850 0.5738 0.5301 0.194 Uiso 0.571(9) 1 calc R U P C 1
C80 C 1.013(2) 0.5700(7) 0.4862(6) 0.164(5) Uani 0.571(9) 1 d D U P C 1
H80 H 1.0434 0.5771 0.4619 0.197 Uiso 0.571(9) 1 calc R U P C 1
C81 C 1.0353(16) 0.5381(7) 0.5581(7) 0.167(5) Uani 0.571(9) 1 d D U P C 1
H81 H 1.0800 0.5247 0.5797 0.201 Uiso 0.571(9) 1 calc R U P C 1
N10A N 0.783(2) 0.5932(9) 0.5030(7) 0.170(5) Uani 0.429(9) 1 d D U P C 2
C76A C 1.027(2) 0.5368(11) 0.5553(10) 0.167(7) Uani 0.429(9) 1 d D U P C 2
H76D H 1.0339 0.5178 0.5805 0.251 Uiso 0.429(9) 1 calc R U P C 2
H76E H 1.0483 0.5171 0.5329 0.251 Uiso 0.429(9) 1 calc R U P C 2
H76F H 1.0708 0.5656 0.5589 0.251 Uiso 0.429(9) 1 calc R U P C 2
C77A C 0.913(2) 0.5526(7) 0.5452(6) 0.171(5) Uani 0.429(9) 1 d D U P C 2
C78A C 0.839(2) 0.5380(9) 0.5721(7) 0.168(5) Uani 0.429(9) 1 d D U P C 2
H78A H 0.8588 0.5191 0.5957 0.201 Uiso 0.429(9) 1 calc R U P C 2
C79A C 0.736(2) 0.5532(10) 0.5619(9) 0.174(6) Uani 0.429(9) 1 d D U P C 2
H79A H 0.6857 0.5443 0.5792 0.209 Uiso 0.429(9) 1 calc R U P C 2
C80A C 0.707(2) 0.5815(9) 0.5261(9) 0.170(6) Uani 0.429(9) 1 d D U P C 2
H80A H 0.6382 0.5916 0.5191 0.204 Uiso 0.429(9) 1 calc R U P C 2
C81A C 0.885(2) 0.5807(9) 0.5097(7) 0.169(5) Uani 0.429(9) 1 d D U P C 2
H81A H 0.9336 0.5903 0.4918 0.203 Uiso 0.429(9) 1 calc R U P C 2
O1W O 0.8433(7) 0.4147(3) 0.5903(2) 0.108(3) Uani 1 1 d . . . . .
O2W O 0.246(2) 0.7787(9) 0.8319(11) 0.247(16) Uani 0.5 1 d . . P . .
O3W O 0.6865(19) 0.4084(9) 0.5301(7) 0.207(9) Uiso 0.6 1 d . . P . .
O4W O 0.774(3) 0.4502(15) 0.5104(12) 0.232(16) Uiso 0.4 1 d . . P . .
O5W O 0.504(3) 0.5346(14) 0.5148(12) 0.306(19) Uiso 0.5 1 d . . P . .

loop_
_atom_site_aniso_label
_atom_site_aniso_U_11
_atom_site_aniso_U_22
_atom_site_aniso_U_33
_atom_site_aniso_U_23
_atom_site_aniso_U_13
_atom_site_aniso_U_12
Pr1 0.02962(18) 0.02705(19) 0.02008(15) 0.00268(15) 0.00429(13) -0.00153(15)
Pr2 0.02467(16) 0.02512(18) 0.02229(16) 0.00204(14) 0.00380(12) 0.00146(14)
Pr3 0.02800(17) 0.02722(19) 0.02477(16) -0.00097(15) 0.00448(13) 0.00322(15)
Pr4 0.03160(18) 0.0287(2) 0.02374(16) 0.00510(15) 0.00491(13) 0.00430(15)
Sb1 0.0308(2) 0.0276(2) 0.01864(18) 0.00355(17) 0.00150(15) 0.00165(18)
Sb2 0.0218(2) 0.0360(3) 0.0284(2) 0.00368(19) 0.00182(16) 0.00513(18)
Sb3 0.0349(2) 0.0214(2) 0.0287(2) 0.00329(18) 0.00476(17) 0.00521(18)
Sb4 0.0361(2) 0.0254(2) 0.0319(2) -0.0066(2) 0.00378(18) -0.00190(19)
Sb5 0.0333(2) 0.0429(3) 0.01886(19) -0.00260(19) 0.00300(16) 0.0021(2)
Sb6 0.0231(2) 0.0374(3) 0.0247(2) 0.00095(19) 0.00102(16) -0.00266(18)
Sb7 0.0237(2) 0.0314(2) 0.0304(2) 0.00398(19) 0.00878(16) 0.00699(18)
Sb8 0.0396(2) 0.0217(2) 0.0290(2) 0.00064(18) 0.00916(18) 0.00468(19)
Sb9 0.0328(2) 0.0284(2) 0.01950(19) -0.00115(18) 0.00996(16) 0.00177(18)
Sb10 0.0242(2) 0.0343(3) 0.0311(2) 0.0029(2) 0.00953(16) -0.00285(18)
Sb11 0.0359(2) 0.0252(2) 0.0325(2) 0.00984(19) 0.00807(18) -0.00100(19)
Sb12 0.0377(2) 0.0429(3) 0.0212(2) 0.0078(2) 0.01090(17) 0.0031(2)
Cl1 0.0276(7) 0.0255(8) 0.0215(7) 0.0017(6) 0.0045(5) 0.0011(6)
Cl2 0.0379(9) 0.0650(14) 0.0475(10) 0.0098(10) -0.0044(8) -0.0114(9)
Cl3 0.0750(14) 0.0353(11) 0.0573(12) -0.0094(10) 0.0225(10) -0.0109(10)
Cl4 0.0378(8) 0.0371(9) 0.0255(7) 0.0080(7) 0.0058(6) -0.0032(7)
Cl5 0.0553(11) 0.0398(11) 0.0593(12) 0.0140(10) 0.0105(9) -0.0100(9)
Cl6 0.099(2) 0.108(2) 0.0832(18) -0.0192(18) 0.0419(16) 0.0029(18)
Cl7 0.0466(10) 0.0586(13) 0.0345(9) 0.0154(9) -0.0020(7) 0.0021(9)
Cl8 0.0371(9) 0.0535(12) 0.0453(10) 0.0139(9) -0.0022(7) 0.0109(9)
Cl9 0.0484(11) 0.0548(13) 0.0469(10) 0.0133(10) -0.0043(8) 0.0159(9)
Cl10 0.0591(12) 0.0649(14) 0.0435(10) -0.0149(10) -0.0025(9) -0.0089(11)
Cl11 0.0708(14) 0.0592(14) 0.0547(12) -0.0011(11) 0.0336(10) 0.0231(11)
Cl12 0.0500(11) 0.0537(12) 0.0489(10) 0.0147(10) 0.0198(8) -0.0104(9)
Cl13 0.0361(10) 0.119(2) 0.0511(12) 0.0006(13) 0.0129(9) -0.0051(12)
O1 0.030(2) 0.030(3) 0.028(2) 0.006(2) 0.0071(18) 0.0050(19)
O2 0.031(2) 0.026(2) 0.032(2) 0.002(2) 0.0165(18) -0.0001(19)
O3 0.034(2) 0.025(2) 0.027(2) 0.0062(19) 0.0070(18) 0.0010(19)
O4 0.028(2) 0.025(2) 0.0202(19) 0.0031(18) 0.0062(16) 0.0047(18)
O5 0.027(2) 0.029(2) 0.028(2) 0.001(2) 0.0053(17) -0.0013(19)
O6 0.028(2) 0.037(3) 0.028(2) 0.011(2) -0.0005(18) -0.003(2)
O7 0.030(2) 0.036(3) 0.027(2) 0.003(2) 0.0030(18) 0.005(2)
O8 0.035(2) 0.037(3) 0.027(2) 0.005(2) 0.0063(18) 0.003(2)
O9 0.036(2) 0.026(2) 0.029(2) 0.004(2) 0.0088(18) -0.002(2)
O10 0.031(2) 0.026(2) 0.023(2) 0.0040(19) 0.0016(17) 0.0033(19)
O11 0.029(2) 0.027(2) 0.026(2) -0.0017(19) 0.0022(17) 0.0047(19)
O12 0.029(2) 0.029(2) 0.033(2) 0.000(2) 0.0047(18) 0.0027(19)
O13 0.031(2) 0.043(3) 0.026(2) 0.006(2) -0.0007(18) -0.006(2)
O14 0.030(2) 0.038(3) 0.024(2) -0.003(2) 0.0038(17) 0.004(2)
O15 0.041(3) 0.029(3) 0.032(2) 0.003(2) -0.005(2) -0.003(2)
O16 0.030(2) 0.035(3) 0.022(2) 0.002(2) 0.0079(17) 0.003(2)
O17 0.033(2) 0.026(2) 0.028(2) -0.001(2) 0.0033(18) 0.0003(19)
O18 0.034(2) 0.037(3) 0.025(2) -0.003(2) 0.0042(18) 0.000(2)
O19 0.033(3) 0.073(4) 0.033(2) -0.004(3) 0.010(2) -0.011(3)
O20 0.047(3) 0.077(4) 0.058(3) -0.010(3) 0.015(3) 0.017(3)
O21 0.061(3) 0.064(4) 0.022(2) -0.006(2) -0.005(2) -0.003(3)
O22 0.065(4) 0.101(6) 0.050(3) -0.011(4) 0.003(3) -0.042(4)
O23 0.035(3) 0.062(4) 0.056(3) 0.026(3) 0.004(2) -0.001(3)
O24 0.095(4) 0.029(3) 0.020(2) -0.004(2) 0.007(2) -0.018(3)
O25 0.204(9) 0.041(4) 0.050(4) 0.014(3) 0.039(5) -0.007(5)
O26 0.075(4) 0.040(3) 0.061(4) 0.010(3) 0.014(3) -0.010(3)
O27 0.067(4) 0.034(3) 0.055(3) -0.021(3) 0.009(3) -0.011(3)
O28 0.122(14) 0.057(7) 0.054(7) -0.018(5) -0.028(8) -0.024(8)
O28A 0.097(19) 0.043(11) 0.040(10) -0.019(8) 0.001(10) -0.016(13)
C1 0.048(4) 0.039(4) 0.033(4) -0.007(3) -0.001(3) -0.003(4)
C2 0.049(4) 0.025(3) 0.024(3) -0.004(3) 0.002(3) -0.003(3)
C3 0.053(4) 0.028(4) 0.028(3) -0.007(3) 0.014(3) -0.010(3)
C4 0.059(4) 0.027(4) 0.020(3) -0.002(3) 0.007(3) -0.004(3)
C5 0.049(4) 0.032(4) 0.027(3) -0.001(3) -0.002(3) -0.005(3)
C6 0.026(3) 0.033(4) 0.042(4) 0.006(3) 0.008(3) 0.000(3)
C7 0.039(4) 0.031(4) 0.026(3) 0.001(3) 0.006(3) 0.002(3)
C8 0.026(3) 0.036(4) 0.053(4) 0.010(4) 0.007(3) -0.006(3)
C9 0.065(5) 0.044(5) 0.046(4) 0.013(4) 0.019(4) 0.012(4)
C10 0.060(5) 0.059(6) 0.040(4) 0.010(4) 0.022(4) 0.010(4)
C11 0.039(4) 0.036(4) 0.040(4) 0.004(3) 0.008(3) -0.011(3)
C12 0.059(5) 0.047(5) 0.049(4) 0.006(4) 0.020(4) 0.008(4)
C13 0.055(5) 0.057(5) 0.048(4) 0.019(4) 0.026(4) 0.006(4)
C14 0.056(5) 0.035(4) 0.038(4) 0.012(4) 0.012(3) 0.005(4)
C15 0.044(4) 0.026(3) 0.023(3) -0.006(3) 0.008(3) -0.012(3)
C16 0.052(4) 0.038(4) 0.023(3) 0.004(3) -0.007(3) -0.001(3)
C17 0.043(4) 0.025(4) 0.033(3) -0.003(3) 0.002(3) -0.001(3)
C18 0.038(4) 0.029(4) 0.031(3) -0.005(3) 0.011(3) -0.009(3)
C19 0.044(4) 0.038(4) 0.022(3) 0.006(3) 0.001(3) -0.013(3)
C20 0.048(4) 0.032(4) 0.025(3) 0.000(3) 0.007(3) -0.010(3)
C21 0.062(5) 0.056(6) 0.032(4) -0.011(4) 0.008(4) -0.020(4)
Fe1 0.0261(4) 0.0259(5) 0.0263(4) -0.0025(4) 0.0048(3) -0.0022(4)
N1 0.025(3) 0.034(3) 0.026(3) -0.001(2) 0.005(2) 0.001(2)
N2 0.026(3) 0.029(3) 0.029(3) 0.003(2) 0.001(2) -0.002(2)
N3 0.027(3) 0.026(3) 0.032(3) 0.000(2) 0.004(2) -0.001(2)
N4 0.035(3) 0.026(3) 0.032(3) 0.001(3) 0.006(2) -0.004(2)
N5 0.029(3) 0.030(3) 0.029(3) -0.007(2) 0.007(2) -0.004(2)
N6 0.028(3) 0.030(3) 0.029(3) -0.006(2) 0.006(2) -0.002(2)
C22 0.029(3) 0.048(5) 0.036(4) -0.002(3) 0.001(3) -0.003(3)
C23 0.034(4) 0.062(6) 0.034(4) 0.004(4) -0.001(3) 0.003(4)
C24 0.044(4) 0.055(5) 0.027(3) 0.017(4) 0.007(3) 0.018(4)
C25 0.039(4) 0.034(4) 0.033(3) 0.006(3) 0.017(3) 0.004(3)
C26 0.059(5) 0.030(4) 0.044(4) 0.006(4) 0.013(4) 0.008(4)
C27 0.055(5) 0.023(4) 0.045(4) -0.005(3) 0.016(3) -0.004(3)
C28 0.042(4) 0.030(4) 0.035(4) -0.002(3) 0.011(3) -0.006(3)
C29 0.043(4) 0.030(4) 0.038(4) -0.012(3) 0.007(3) -0.010(3)
C30 0.031(4) 0.049(5) 0.039(4) 0.000(4) -0.004(3) -0.006(3)
C31 0.035(4) 0.038(4) 0.040(4) 0.003(3) -0.003(3) -0.004(3)
C32 0.027(3) 0.030(4) 0.027(3) 0.001(3) 0.008(2) -0.003(3)
C33 0.031(3) 0.028(4) 0.027(3) -0.005(3) 0.010(3) 0.001(3)
C34 0.038(4) 0.037(4) 0.042(4) 0.007(3) 0.008(3) -0.001(3)
C35 0.049(5) 0.058(5) 0.044(4) 0.011(4) 0.017(4) 0.002(4)
C36 0.050(5) 0.062(6) 0.048(4) 0.001(4) 0.026(4) -0.008(4)
C37 0.031(4) 0.044(4) 0.046(4) -0.007(4) 0.013(3) -0.007(3)
C38 0.036(4) 0.049(5) 0.066(5) -0.002(4) 0.019(4) 0.003(4)
C39 0.032(4) 0.048(5) 0.083(6) -0.002(5) 0.011(4) 0.011(4)
C40 0.043(4) 0.033(4) 0.048(4) -0.001(4) 0.002(3) 0.001(3)
C41 0.052(5) 0.037(5) 0.068(5) 0.010(4) -0.003(4) 0.010(4)
C42 0.067(6) 0.040(5) 0.057(5) 0.022(4) 0.003(4) 0.002(4)
C43 0.047(4) 0.042(5) 0.042(4) 0.011(4) 0.012(3) 0.002(4)
C44 0.031(3) 0.026(4) 0.037(4) -0.004(3) 0.004(3) -0.005(3)
C45 0.023(3) 0.028(4) 0.035(3) -0.002(3) 0.002(3) -0.007(3)
C46 0.046(4) 0.035(4) 0.035(4) -0.013(3) 0.006(3) -0.005(3)
C47 0.053(4) 0.043(4) 0.029(3) -0.006(3) 0.017(3) 0.001(4)
C48 0.040(4) 0.057(5) 0.038(4) 0.004(4) 0.023(3) 0.001(4)
C49 0.034(4) 0.035(4) 0.035(4) -0.001(3) 0.017(3) 0.000(3)
C50 0.045(4) 0.049(5) 0.053(5) -0.009(4) 0.018(4) -0.020(4)
C51 0.045(4) 0.047(5) 0.060(5) -0.014(4) 0.009(4) -0.020(4)
C52 0.033(4) 0.031(4) 0.045(4) -0.006(3) 0.004(3) -0.006(3)
C53 0.045(4) 0.043(5) 0.044(4) -0.025(4) 0.004(3) -0.009(4)
C54 0.044(4) 0.041(4) 0.038(4) -0.020(3) 0.010(3) -0.006(3)
C55 0.039(4) 0.039(4) 0.035(4) -0.012(3) 0.014(3) -0.002(3)
C56 0.030(3) 0.027(3) 0.024(3) -0.003(3) 0.000(2) 0.002(3)
C57 0.031(3) 0.020(3) 0.029(3) -0.002(3) 0.006(3) -0.003(3)
N7 0.041(4) 0.074(5) 0.053(4) -0.013(4) 0.011(3) -0.001(4)
C58 0.125(10) 0.091(9) 0.086(8) 0.015(7) 0.032(7) -0.022(8)
C59 0.060(5) 0.061(6) 0.056(5) -0.010(5) 0.014(4) -0.018(5)
C60 0.054(5) 0.079(8) 0.074(7) -0.024(6) 0.011(5) -0.003(5)
C61 0.062(6) 0.075(7) 0.063(6) -0.013(6) -0.010(5) 0.011(5)
C62 0.048(5) 0.062(6) 0.050(5) -0.003(4) -0.003(4) -0.003(4)
C63 0.056(5) 0.053(6) 0.065(6) -0.003(5) 0.009(4) 0.004(4)
N8 0.151(8) 0.131(7) 0.172(8) 0.014(8) 0.021(7) 0.042(7)
C64 0.186(12) 0.134(11) 0.134(11) 0.011(10) 0.032(10) 0.009(10)
C65 0.137(9) 0.097(7) 0.132(8) 0.000(7) 0.006(8) 0.016(7)
C66 0.137(8) 0.115(8) 0.139(9) 0.005(8) -0.009(8) 0.010(7)
C67 0.149(9) 0.115(8) 0.146(9) 0.015(8) -0.014(8) 0.016(8)
C68 0.162(9) 0.124(8) 0.135(9) -0.002(8) 0.006(8) 0.045(8)
C69 0.126(8) 0.109(8) 0.132(8) 0.000(7) 0.010(8) 0.036(7)
N9 0.128(8) 0.087(7) 0.082(7) -0.009(6) 0.026(7) -0.031(7)
C70 0.125(12) 0.115(12) 0.068(9) -0.019(9) 0.032(9) -0.045(10)
C71 0.123(8) 0.077(7) 0.068(7) -0.003(6) 0.028(7) -0.030(7)
C72 0.123(8) 0.086(7) 0.081(7) 0.000(6) 0.033(7) -0.021(7)
C73 0.123(8) 0.077(7) 0.075(7) 0.000(7) 0.037(7) -0.018(7)
C74 0.126(8) 0.075(7) 0.074(7) 0.002(6) 0.028(7) -0.033(7)
C75 0.122(8) 0.079(7) 0.069(7) -0.002(6) 0.027(7) -0.027(7)
N9B 0.125(8) 0.074(7) 0.070(7) 0.005(6) 0.028(7) -0.034(7)
C70B 0.123(11) 0.090(11) 0.098(11) 0.013(10) 0.024(10) -0.022(10)
C71B 0.124(8) 0.082(7) 0.078(7) -0.002(7) 0.029(7) -0.024(7)
C72B 0.125(8) 0.075(7) 0.070(7) -0.003(6) 0.025(7) -0.028(7)
C73B 0.126(8) 0.079(7) 0.071(7) 0.000(6) 0.028(7) -0.030(7)
C74B 0.123(8) 0.078(7) 0.074(7) -0.004(7) 0.034(7) -0.029(7)
C75B 0.125(8) 0.075(7) 0.070(8) 0.001(7) 0.027(7) -0.024(7)
N10 0.208(10) 0.144(9) 0.138(9) -0.023(9) -0.034(9) -0.024(9)
C76 0.230(14) 0.184(13) 0.157(13) -0.012(12) -0.034(12) -0.030(13)
C77 0.209(10) 0.153(9) 0.140(9) -0.024(8) -0.030(9) -0.025(9)
C79 0.204(10) 0.149(9) 0.140(9) -0.025(8) -0.033(9) -0.021(9)
C78 0.204(10) 0.141(9) 0.127(9) -0.014(9) -0.041(9) -0.022(9)
C80 0.204(11) 0.144(9) 0.134(10) -0.023(9) -0.030(9) -0.027(10)
C81 0.204(10) 0.150(9) 0.135(9) -0.023(9) -0.038(9) -0.022(9)
N10A 0.203(10) 0.153(9) 0.143(9) -0.018(9) -0.029(9) -0.022(9)
C76A 0.199(13) 0.155(13) 0.135(12) -0.026(12) -0.045(12) -0.021(13)
C77A 0.211(10) 0.150(9) 0.142(9) -0.019(9) -0.028(9) -0.024(9)
C78A 0.204(10) 0.154(9) 0.135(9) -0.021(9) -0.030(9) -0.023(9)
C79A 0.209(11) 0.158(10) 0.145(10) -0.019(9) -0.030(10) -0.018(10)
C80A 0.209(11) 0.155(10) 0.138(10) -0.013(9) -0.023(10) -0.016(10)
C81A 0.207(10) 0.150(9) 0.139(9) -0.022(9) -0.038(9) -0.022(9)
O1W 0.177(8) 0.093(6) 0.061(4) -0.013(4) 0.046(5) 0.042(6)
O2W 0.28(3) 0.100(18) 0.40(4) -0.03(2) 0.18(3) 0.032(19)

loop_
_atom_type_symbol
_atom_type_description
_atom_type_scat_dispersion_real
_atom_type_scat_dispersion_imag
_atom_type_scat_source
C C 0.0033 0.0016 'International Tables Vol C Tables 4.2.6.8 and 6.1.1.4'
H H 0.0000 0.0000 'International Tables Vol C Tables 4.2.6.8 and 6.1.1.4'
N N 0.0061 0.0033 'International Tables Vol C Tables 4.2.6.8 and 6.1.1.4'
O O 0.0106 0.0060 'International Tables Vol C Tables 4.2.6.8 and 6.1.1.4'
Cl Cl 0.1484 0.1585 'International Tables Vol C Tables 4.2.6.8 and 6.1.1.4'
Fe Fe 0.3463 0.8444 'International Tables Vol C Tables 4.2.6.8 and 6.1.1.4'
Sb Sb -0.5866 1.5461 'International Tables Vol C Tables 4.2.6.8 and 6.1.1.4'
Pr Pr -0.2180 2.8214 'International Tables Vol C Tables 4.2.6.8 and 6.1.1.4'

loop_
_geom_angle_atom_site_label_1
_geom_angle_atom_site_label_2
_geom_angle_atom_site_label_3
_geom_angle
_geom_angle_site_symmetry_1
_geom_angle_site_symmetry_3
O21 Pr1 O5 76.60(17) . .
O21 Pr1 O3 77.46(16) . .
O5 Pr1 O3 120.54(13) . .
O21 Pr1 O1 141.53(17) . .
O5 Pr1 O1 112.43(14) . .
O3 Pr1 O1 121.02(13) . .
O21 Pr1 O4 73.39(16) . .
O5 Pr1 O4 61.14(13) . .
O3 Pr1 O4 60.44(13) . .
O1 Pr1 O4 144.62(13) . .
O21 Pr1 O2 132.77(16) . .
O5 Pr1 O2 143.71(13) . .
O3 Pr1 O2 61.47(12) . .
O1 Pr1 O2 60.74(12) . .
O4 Pr1 O2 102.50(12) . .
O21 Pr1 Cl3 81.00(15) . .
O5 Pr1 Cl3 149.12(11) . .
O3 Pr1 Cl3 73.91(11) . .
O1 Pr1 Cl3 73.83(11) . .
O4 Pr1 Cl3 131.14(10) . .
O2 Pr1 Cl3 66.66(10) . .
O21 Pr1 Cl1 138.20(14) . .
O5 Pr1 Cl1 79.78(10) . .
O3 Pr1 Cl1 85.74(10) . .
O1 Pr1 Cl1 79.62(10) . .
O4 Pr1 Cl1 65.05(9) . .
O2 Pr1 Cl1 64.00(10) . .
Cl3 Pr1 Cl1 130.53(5) . .
O21 Pr1 Cl2 80.67(14) . .
O5 Pr1 Cl2 72.40(10) . .
O3 Pr1 Cl2 150.45(11) . .
O1 Pr1 Cl2 68.04(10) . .
O4 Pr1 Cl2 130.57(9) . .
O2 Pr1 Cl2 125.63(9) . .
Cl3 Pr1 Cl2 83.28(6) . .
Cl1 Pr1 Cl2 123.70(5) . .
O21 Pr1 Sb11 138.85(14) . .
O5 Pr1 Sb11 140.12(9) . .
O3 Pr1 Sb11 90.53(9) . .
O1 Pr1 Sb11 30.63(10) . .
O4 Pr1 Sb11 133.53(8) . .
O2 Pr1 Sb11 32.68(8) . .
Cl3 Pr1 Sb11 57.86(4) . .
Cl1 Pr1 Sb11 78.29(3) . .
Cl2 Pr1 Sb11 93.03(4) . .
O21 Pr1 Sb1 64.47(14) . .
O5 Pr1 Sb1 30.71(9) . .
O3 Pr1 Sb1 89.89(10) . .
O1 Pr1 Sb1 139.77(10) . .
O4 Pr1 Sb1 32.34(8) . .
O2 Pr1 Sb1 132.44(9) . .
Cl3 Pr1 Sb1 144.46(4) . .
Cl1 Pr1 Sb1 77.68(3) . .
Cl2 Pr1 Sb1 98.40(4) . .
Sb11 Pr1 Sb1 155.870(14) . .
O21 Pr1 Sb8 101.56(14) . .
O5 Pr1 Sb8 146.01(9) . .
O3 Pr1 Sb8 30.72(9) . .
O1 Pr1 Sb8 90.32(10) . .
O4 Pr1 Sb8 85.55(9) . .
O2 Pr1 Sb8 32.42(8) . .
Cl3 Pr1 Sb8 59.54(5) . .
Cl1 Pr1 Sb8 80.02(3) . .
Cl2 Pr1 Sb8 141.41(4) . .
Sb11 Pr1 Sb8 59.814(11) . .
Sb1 Pr1 Sb8 117.537(13) . .
O11 Pr2 O19 131.45(16) . .
O11 Pr2 O10 119.98(13) . .
O19 Pr2 O10 77.01(16) . .
O11 Pr2 O17 117.25(14) . .
O19 Pr2 O17 82.01(14) . .
O10 Pr2 O17 118.47(13) . .
O11 Pr2 O14 149.13(14) . .
O19 Pr2 O14 79.42(15) . .
O10 Pr2 O14 59.82(13) . .
O17 Pr2 O14 59.74(13) . .
O11 Pr2 O4 60.94(13) . .
O19 Pr2 O4 125.20(14) . .
O10 Pr2 O4 60.42(12) . .
O17 Pr2 O4 147.33(13) . .
O14 Pr2 O4 103.95(13) . .
O11 Pr2 O15 58.71(12) . .
O19 Pr2 O15 130.85(15) . .
O10 Pr2 O15 147.13(13) . .
O17 Pr2 O15 60.20(12) . .
O14 Pr2 O15 103.56(12) . .
O4 Pr2 O15 102.06(12) . .
O11 Pr2 Cl1 80.67(10) . .
O19 Pr2 Cl1 147.82(12) . .
O10 Pr2 Cl1 84.78(10) . .
O17 Pr2 Cl1 83.75(10) . .
O14 Pr2 Cl1 68.48(10) . .
O4 Pr2 Cl1 63.59(8) . .
O15 Pr2 Cl1 62.36(9) . .
O11 Pr2 Cl4 73.02(10) . .
O19 Pr2 Cl4 71.40(11) . .
O10 Pr2 Cl4 70.78(9) . .
O17 Pr2 Cl4 149.29(10) . .
O14 Pr2 Cl4 126.89(9) . .
O4 Pr2 Cl4 63.38(8) . .
O15 Pr2 Cl4 129.16(9) . .
Cl1 Pr2 Cl4 126.95(4) . .
O11 Pr2 Cl5 71.22(11) . .
O19 Pr2 Cl5 77.09(13) . .
O10 Pr2 Cl5 151.78(10) . .
O17 Pr2 Cl5 68.38(11) . .
O14 Pr2 Cl5 125.19(11) . .
O4 Pr2 Cl5 130.00(9) . .
O15 Pr2 Cl5 61.04(10) . .
Cl1 Pr2 Cl5 123.39(5) . .
Cl4 Pr2 Cl5 90.43(5) . .
O11 Pr2 Sb1 29.97(10) . .
O19 Pr2 Sb1 127.53(11) . .
O10 Pr2 Sb1 90.07(9) . .
O17 Pr2 Sb1 144.55(10) . .
O14 Pr2 Sb1 135.92(10) . .
O4 Pr2 Sb1 33.14(8) . .
O15 Pr2 Sb1 84.38(8) . .
Cl1 Pr2 Sb1 78.09(3) . .
Cl4 Pr2 Sb1 56.42(3) . .
Cl5 Pr2 Sb1 96.89(4) . .
O11 Pr2 Sb9 89.65(10) . .
O19 Pr2 Sb9 95.87(12) . .
O10 Pr2 Sb9 30.38(9) . .
O17 Pr2 Sb9 145.93(10) . .
O14 Pr2 Sb9 86.36(9) . .
O4 Pr2 Sb9 32.24(8) . .
O15 Pr2 Sb9 133.14(9) . .
Cl1 Pr2 Sb9 80.34(3) . .
Cl4 Pr2 Sb9 54.86(3) . .
Cl5 Pr2 Sb9 144.52(4) . .
Sb1 Pr2 Sb9 59.706(11) . .
O26 Pr3 O18 76.39(18) 2_646 .
O26 Pr3 O7 135.32(17) 2_646 .
O18 Pr3 O7 118.80(14) . .
O26 Pr3 O20 70.5(2) 2_646 .
O18 Pr3 O20 136.65(16) . .
O7 Pr3 O20 71.89(17) . .
O26 Pr3 O12 77.22(17) 2_646 .
O18 Pr3 O12 117.75(14) . .
O7 Pr3 O12 119.67(13) . .
O20 Pr3 O12 81.43(16) . .
O26 Pr3 O6 125.82(17) 2_646 .
O18 Pr3 O6 151.84(14) . .
O7 Pr3 O6 60.23(13) . .
O20 Pr3 O6 71.40(16) . .
O12 Pr3 O6 60.20(13) . .
O26 Pr3 O15 77.01(17) 2_646 .
O18 Pr3 O15 59.26(13) . .
O7 Pr3 O15 147.64(14) . .
O20 Pr3 O15 134.30(16) . .
O12 Pr3 O15 60.32(13) . .
O6 Pr3 O15 105.31(13) . .
O26 Pr3 O13 127.31(17) 2_646 .
O18 Pr3 O13 60.79(14) . .
O7 Pr3 O13 59.46(13) . .
O20 Pr3 O13 122.28(16) . .
O12 Pr3 O13 148.80(13) . .
O6 Pr3 O13 105.37(14) . .
O15 Pr3 O13 102.84(13) . .
O26 Pr3 Cl1 141.68(14) 2_646 .
O18 Pr3 Cl1 82.73(10) . .
O7 Pr3 Cl1 82.94(10) . .
O20 Pr3 Cl1 139.97(14) . .
O12 Pr3 Cl1 84.86(10) . .
O6 Pr3 Cl1 69.14(10) . .
O15 Pr3 Cl1 64.69(10) . .
O13 Pr3 Cl1 63.94(9) . .
O26 Pr3 Cl6 75.16(15) 2_646 .
O18 Pr3 Cl6 70.10(11) . .
O7 Pr3 Cl6 72.50(11) . .
O20 Pr3 Cl6 74.90(14) . .
O12 Pr3 Cl6 148.28(11) . .
O6 Pr3 Cl6 128.14(11) . .
O15 Pr3 Cl6 126.39(11) . .
O13 Pr3 Cl6 62.87(11) . .
Cl1 Pr3 Cl6 126.76(7) . .
O26 Pr3 Sb5 97.86(14) 2_646 .
O18 Pr3 Sb5 30.40(10) . .
O7 Pr3 Sb5 88.41(9) . .
O20 Pr3 Sb5 130.14(13) . .
O12 Pr3 Sb5 145.03(9) . .
O6 Pr3 Sb5 136.27(10) . .
O15 Pr3 Sb5 84.76(9) . .
O13 Pr3 Sb5 31.95(9) . .
Cl1 Pr3 Sb5 78.00(3) . .
Cl6 Pr3 Sb5 55.39(6) . .
O26 Pr3 Sb10 134.22(14) 2_646 .
O18 Pr3 Sb10 145.20(11) . .
O7 Pr3 Sb10 30.32(9) . .
O20 Pr3 Sb10 64.26(14) . .
O12 Pr3 Sb10 89.35(10) . .
O6 Pr3 Sb10 30.48(9) . .
O15 Pr3 Sb10 132.72(9) . .
O13 Pr3 Sb10 84.63(9) . .
Cl1 Pr3 Sb10 78.21(3) . .
Cl6 Pr3 Sb10 98.85(7) . .
Sb5 Pr3 Sb10 116.093(14) . .
O27 Pr4 O16 135.48(17) 4_575 .
O27 Pr4 O8 77.06(17) 4_575 .
O16 Pr4 O8 119.05(14) . .
O27 Pr4 O9 78.56(17) 4_575 .
O16 Pr4 O9 118.20(14) . .
O8 Pr4 O9 118.16(14) . .
O27 Pr4 O2 78.74(17) 4_575 .
O16 Pr4 O2 145.78(13) . .
O8 Pr4 O2 60.44(13) . .
O9 Pr4 O2 59.46(13) . .
O27 Pr4 O13 127.74(16) 4_575 .
O16 Pr4 O13 59.92(13) . .
O8 Pr4 O13 60.47(14) . .
O9 Pr4 O13 147.11(13) . .
O2 Pr4 O13 102.47(12) . .
O27 Pr4 Cl1 143.00(15) 4_575 .
O16 Pr4 Cl1 81.52(10) . .
O8 Pr4 Cl1 83.49(10) . .
O9 Pr4 Cl1 83.51(10) . .
O2 Pr4 Cl1 64.28(9) . .
O13 Pr4 Cl1 63.60(9) . .
O27 Pr4 O14 128.41(16) 4_575 .
O16 Pr4 O14 59.75(12) . .
O8 Pr4 O14 147.84(13) . .
O9 Pr4 O14 59.69(13) . .
O2 Pr4 O14 101.58(11) . .
O13 Pr4 O14 102.91(12) . .
Cl1 Pr4 O14 64.37(8) . .
O27 Pr4 Cl8 78.12(15) 4_575 .
O16 Pr4 Cl8 71.08(10) . .
O8 Pr4 Cl8 151.13(11) . .
O9 Pr4 Cl8 70.44(11) . .
O2 Pr4 Cl8 127.84(9) . .
O13 Pr4 Cl8 128.52(10) . .
Cl1 Pr4 Cl8 125.38(5) . .
O14 Pr4 Cl8 61.02(9) . .
O27 Pr4 Cl7 75.81(14) 4_575 .
O16 Pr4 Cl7 71.53(10) . .
O8 Pr4 Cl7 72.38(10) . .
O9 Pr4 Cl7 149.04(11) . .
O2 Pr4 Cl7 130.13(9) . .
O13 Pr4 Cl7 63.85(9) . .
Cl1 Pr4 Cl7 127.43(5) . .
O14 Pr4 Cl7 127.81(9) . .
Cl8 Pr4 Cl7 87.43(5) . .
O27 Pr4 Sb5 131.67(14) 4_575 .
O16 Pr4 Sb5 29.84(9) . .
O8 Pr4 Sb5 89.26(11) . .
O9 Pr4 Sb5 145.13(10) . .
O2 Pr4 Sb5 133.13(9) . .
O13 Pr4 Sb5 32.21(9) . .
Cl1 Pr4 Sb5 78.43(3) . .
O14 Pr4 Sb5 85.55(8) . .
Cl8 Pr4 Sb5 96.37(4) . .
Cl7 Pr4 Sb5 55.90(4) . .
O27 Pr4 Sb6 131.37(14) 4_575 .
O16 Pr4 Sb6 29.56(9) . .
O8 Pr4 Sb6 146.29(11) . .
O9 Pr4 Sb6 88.78(10) . .
O2 Pr4 Sb6 133.08(8) . .
O13 Pr4 Sb6 85.86(9) . .
Cl1 Pr4 Sb6 79.71(3) . .
O14 Pr4 Sb6 32.71(8) . .
Cl8 Pr4 Sb6 53.52(4) . .
Cl7 Pr4 Sb6 95.26(4) . .
Sb5 Pr4 Sb6 58.891(11) . .
O11 Sb1 O5 92.21(17) . .
O11 Sb1 O4 84.23(17) . .
O5 Sb1 O4 81.20(16) . .
O11 Sb1 Pr2 38.12(12) . .
O5 Sb1 Pr2 99.34(11) . .
O4 Sb1 Pr2 49.40(12) . .
O11 Sb1 Pr1 99.65(12) . .
O5 Sb1 Pr1 39.10(12) . .
O4 Sb1 Pr1 44.88(11) . .
Pr2 Sb1 Pr1 82.098(11) . .
O5 Sb2 O12 96.27(17) . .
O5 Sb2 O6 87.21(17) . .
O12 Sb2 O6 80.80(18) . .
O15 Sb3 O12 82.26(17) . .
O15 Sb3 O11 82.35(17) . .
O12 Sb3 O11 94.26(18) . .
O15 Sb3 O25 80.2(2) . 2_646
O12 Sb3 O25 87.6(2) . 2_646
O11 Sb3 O25 162.1(2) . 2_646
O15 Sb3 Pr3 43.55(13) . .
O12 Sb3 Pr3 40.20(12) . .
O11 Sb3 Pr3 96.59(12) . .
O25 Sb3 Pr3 73.44(16) 2_646 .
O17 Sb4 O15 87.70(18) . .
O17 Sb4 O18 97.02(18) . .
O15 Sb4 O18 80.60(17) . .
O17 Sb4 Pr2 39.13(12) . .
O15 Sb4 Pr2 51.39(13) . .
O18 Sb4 Pr2 101.83(12) . .
O18 Sb5 O16 93.19(17) . .
O18 Sb5 O13 84.14(18) . .
O16 Sb5 O13 82.63(18) . .
O18 Sb5 Pr3 40.32(13) . .
O16 Sb5 Pr3 98.71(12) . .
O13 Sb5 Pr3 46.23(13) . .
O18 Sb5 Pr4 101.54(12) . .
O16 Sb5 Pr4 37.38(13) . .
O13 Sb5 Pr4 48.46(13) . .
Pr3 Sb5 Pr4 82.188(11) . .
O16 Sb6 O14 86.34(17) . .
O16 Sb6 O17 92.85(17) . .
O14 Sb6 O17 78.69(17) . .
O16 Sb6 Pr4 37.06(12) . .
O14 Sb6 Pr4 53.27(13) . .
O17 Sb6 Pr4 100.09(12) . .
O9 Sb7 O14 87.52(18) . .
O9 Sb7 O10 93.63(17) . .
O14 Sb7 O10 79.65(16) . .
O9 Sb7 Pr4 38.08(12) . .
O14 Sb7 Pr4 52.75(13) . .
O10 Sb7 Pr4 99.91(12) . .
O9 Sb7 Pr2 98.11(13) . .
O14 Sb7 Pr2 42.17(12) . .
O10 Sb7 Pr2 38.56(12) . .
Pr4 Sb7 Pr2 80.391(11) . .
O3 Sb8 O9 94.54(18) . .
O3 Sb8 O2 83.89(17) . .
O9 Sb8 O2 81.01(17) . .
O3 Sb8 Pr1 39.32(12) . .
O9 Sb8 Pr1 98.96(12) . .
O2 Sb8 Pr1 47.08(12) . .
O3 Sb8 Pr4 101.05(12) . .
O9 Sb8 Pr4 37.99(12) . .
O2 Sb8 Pr4 45.76(12) . .
Pr1 Sb8 Pr4 81.068(11) . .
O10 Sb9 O4 84.67(16) . .
O10 Sb9 O3 94.99(17) . .
O4 Sb9 O3 80.66(17) . .
O10 Sb9 Pr2 39.69(12) . .
O4 Sb9 Pr2 48.42(12) . .
O3 Sb9 Pr2 101.13(12) . .
O10 Sb9 Pr1 100.15(12) . .
O4 Sb9 Pr1 43.89(12) . .
O3 Sb9 Pr1 38.85(12) . .
Pr2 Sb9 Pr1 81.139(11) . .
O1 Sb10 O6 88.17(18) . .
O1 Sb10 O7 92.35(18) . .
O6 Sb10 O7 80.63(17) . .
O1 Sb10 Pr3 96.80(13) . .
O6 Sb10 Pr3 41.54(12) . .
O7 Sb10 Pr3 39.93(13) . .
O1 Sb11 O8 94.05(18) . .
O1 Sb11 O2 83.22(17) . .
O8 Sb11 O2 82.61(17) . .
O1 Sb11 Pr1 39.66(12) . .
O8 Sb11 Pr1 102.38(13) . .
O2 Sb11 Pr1 47.43(12) . .
O1 Sb11 Pr4 97.80(13) . .
O8 Sb11 Pr4 38.08(12) . .
O2 Sb11 Pr4 46.18(12) . .
Pr1 Sb11 Pr4 81.468(12) . .
O7 Sb12 O8 96.30(17) . .
O7 Sb12 O13 82.22(18) . .
O8 Sb12 O13 83.92(19) . .
O7 Sb12 Pr4 101.46(12) . .
O8 Sb12 Pr4 38.41(13) . .
O13 Sb12 Pr4 48.17(14) . .
O7 Sb12 Pr3 39.26(13) . .
O8 Sb12 Pr3 100.63(12) . .
O13 Sb12 Pr3 45.01(12) . .
Pr4 Sb12 Pr3 81.307(11) . .
Pr4 Cl1 Pr2 108.73(4) . .
Pr4 Cl1 Pr1 108.69(5) . .
Pr2 Cl1 Pr1 107.60(4) . .
Pr4 Cl1 Pr3 109.52(4) . .
Pr2 Cl1 Pr3 110.55(5) . .
Pr1 Cl1 Pr3 111.68(4) . .
Sb11 O1 Sb10 131.4(2) . .
Sb11 O1 Pr1 109.71(17) . .
Sb10 O1 Pr1 116.97(19) . .
Sb8 O2 Sb11 131.6(2) . .
Sb8 O2 Pr1 100.51(15) . .
Sb11 O2 Pr1 99.89(15) . .
Sb8 O2 Pr4 102.68(15) . .
Sb11 O2 Pr4 101.97(15) . .
Pr1 O2 Pr4 123.01(16) . .
Sb8 O3 Sb9 132.6(2) . .
Sb8 O3 Pr1 109.96(17) . .
Sb9 O3 Pr1 110.65(18) . .
Sb9 O4 Sb1 131.49(19) . .
Sb9 O4 Pr1 104.74(17) . .
Sb1 O4 Pr1 102.78(15) . .
Sb9 O4 Pr2 99.34(15) . .
Sb1 O4 Pr2 97.46(16) . .
Pr1 O4 Pr2 123.75(14) . .
Sb2 O5 Sb1 129.0(2) . .
Sb2 O5 Pr1 118.45(18) . .
Sb1 O5 Pr1 110.19(17) . .
Sb10 O6 Sb2 136.4(2) . .
Sb10 O6 Pr3 107.98(16) . .
Sb2 O6 Pr3 108.32(19) . .
Sb12 O7 Sb10 132.8(2) . .
Sb12 O7 Pr3 111.35(18) . .
Sb10 O7 Pr3 109.74(17) . .
Sb11 O8 Sb12 129.9(2) . .
Sb11 O8 Pr4 112.23(18) . .
Sb12 O8 Pr4 111.6(2) . .
Sb7 O9 Sb8 131.5(2) . .
Sb7 O9 Pr4 112.40(19) . .
Sb8 O9 Pr4 112.26(17) . .
Sb9 O10 Sb7 133.2(2) . .
Sb9 O10 Pr2 109.94(17) . .
Sb7 O10 Pr2 111.57(17) . .
Sb1 O11 Sb3 131.6(2) . .
Sb1 O11 Pr2 111.91(18) . .
Sb3 O11 Pr2 114.29(17) . .
Sb2 O12 Sb3 130.8(2) . .
Sb2 O12 Pr3 110.01(18) . .
Sb3 O12 Pr3 109.42(17) . .
Sb5 O13 Sb12 132.4(2) . .
Sb5 O13 Pr3 101.82(19) . .
Sb12 O13 Pr3 103.59(16) . .
Sb5 O13 Pr4 99.33(16) . .
Sb12 O13 Pr4 99.59(18) . .
Pr3 O13 Pr4 122.93(15) . .
Sb7 O14 Sb6 133.5(2) . .
Sb7 O14 Pr2 107.13(16) . .
Sb6 O14 Pr2 108.13(19) . .
Sb7 O14 Pr4 95.06(17) . .
Sb6 O14 Pr4 94.02(14) . .
Pr2 O14 Pr4 118.41(15) . .
Sb4 O15 Sb3 130.4(2) . .
Sb4 O15 Pr3 106.14(17) . .
Sb3 O15 Pr3 105.52(17) . .
Sb4 O15 Pr2 96.39(16) . .
Sb3 O15 Pr2 97.76(16) . .
Pr3 O15 Pr2 122.40(17) . .
Sb6 O16 Sb5 131.8(2) . .
Sb6 O16 Pr4 113.37(18) . .
Sb5 O16 Pr4 112.78(18) . .
Sb4 O17 Sb6 130.5(2) . .
Sb4 O17 Pr2 111.17(17) . .
Sb6 O17 Pr2 111.93(18) . .
Sb5 O18 Sb4 132.8(2) . .
Sb5 O18 Pr3 109.29(19) . .
Sb4 O18 Pr3 111.33(17) . .
Pr2 O19 H19A 118.6 . .
Pr2 O19 H19B 118.4 . .
H19A O19 H19B 109.3 . .
Pr3 O20 H20A 121.2 . .
Pr3 O20 H20B 118.6 . .
H20A O20 H20B 118.7 . .
C1 O21 Pr1 155.2(5) . .
C8 O23 C6 117.8(5) . .
C15 O24 C4 118.5(5) . .
C14 O25 Sb3 131.1(6) . 2_656
C14 O26 Pr3 137.1(5) . 2_656
C21 O27 Pr4 142.2(5) . 4_676
O22 C1 O21 126.4(7) . .
O22 C1 C2 118.9(6) . .
O21 C1 C2 114.7(6) . .
C3 C2 C7 120.5(6) . .
C3 C2 C1 119.9(6) . .
C7 C2 C1 119.6(6) . .
C2 C3 C4 119.2(6) . .
C2 C3 H3 120.4 . .
C4 C3 H3 120.4 . .
C3 C4 C5 121.9(6) . .
C3 C4 O24 117.8(6) . .
C5 C4 O24 120.2(6) . .
C6 C5 C4 117.7(6) . .
C6 C5 H5 121.1 . .
C4 C5 H5 121.1 . .
C5 C6 C7 122.4(6) . .
C5 C6 O23 116.8(6) . .
C7 C6 O23 120.7(6) . .
C6 C7 C2 118.3(6) . .
C6 C7 H7 120.8 . .
C2 C7 H7 120.8 . .
C13 C8 C9 121.8(7) . .
C13 C8 O23 119.9(7) . .
C9 C8 O23 118.1(7) . .
C8 C9 C10 118.4(7) . .
C8 C9 H9 120.8 . .
C10 C9 H9 120.8 . .
C11 C10 C9 120.7(7) . .
C11 C10 H10 119.7 . .
C9 C10 H10 119.7 . .
C10 C11 C12 120.1(7) . .
C10 C11 C14 119.4(7) . .
C12 C11 C14 120.3(7) . .
C11 C12 C13 119.3(8) . .
C11 C12 H12 120.4 . .
C13 C12 H12 120.4 . .
C8 C13 C12 119.8(7) . .
C8 C13 H13 120.1 . .
C12 C13 H13 120.1 . .
O26 C14 O25 125.7(7) . .
O26 C14 C11 119.5(7) . .
O25 C14 C11 114.8(7) . .
C20 C15 O24 115.3(6) . .
C20 C15 C16 121.3(6) . .
O24 C15 C16 123.3(6) . .
C17 C16 C15 119.0(6) . .
C17 C16 H16 120.5 . .
C15 C16 H16 120.5 . .
C16 C17 C18 120.7(6) . .
C16 C17 H17 119.6 . .
C18 C17 H17 119.6 . .
C19 C18 C17 119.1(6) . .
C19 C18 C21 121.5(6) . .
C17 C18 C21 119.3(6) . .
C20 C19 C18 120.9(6) . .
C20 C19 H19 119.6 . .
C18 C19 H19 119.6 . .
C15 C20 C19 118.9(7) . .
C15 C20 H20 120.6 . .
C19 C20 H20 120.6 . .
O27 C21 O28A 117.6(18) . .
O27 C21 O28 126.0(10) . .
O27 C21 C18 118.7(7) . .
O28A C21 C18 117.8(16) . .
O28 C21 C18 114.2(11) . .
N6 Fe1 N2 173.3(2) . .
N6 Fe1 N5 82.9(2) . .
N2 Fe1 N5 92.7(2) . .
N6 Fe1 N3 92.7(2) . .
N2 Fe1 N3 92.1(2) . .
N5 Fe1 N3 173.6(2) . .
N6 Fe1 N1 92.5(2) . .
N2 Fe1 N1 82.5(2) . .
N5 Fe1 N1 91.9(2) . .
N3 Fe1 N1 93.0(2) . .
N6 Fe1 N4 89.1(2) . .
N2 Fe1 N4 96.2(2) . .
N5 Fe1 N4 92.5(2) . .
N3 Fe1 N4 82.7(2) . .
N1 Fe1 N4 175.5(2) . .
C22 N1 C33 116.4(6) . .
C22 N1 Fe1 130.8(5) . .
C33 N1 Fe1 112.8(4) . .
C31 N2 C32 116.7(6) . .
C31 N2 Fe1 129.8(5) . .
C32 N2 Fe1 113.5(4) . .
C34 N3 C45 117.8(6) . .
C34 N3 Fe1 130.1(5) . .
C45 N3 Fe1 112.1(4) . .
C43 N4 C44 116.8(6) . .
C43 N4 Fe1 130.7(5) . .
C44 N4 Fe1 112.2(4) . .
C46 N5 C57 116.7(5) . .
C46 N5 Fe1 130.6(5) . .
C57 N5 Fe1 112.7(4) . .
C55 N6 C56 117.5(5) . .
C55 N6 Fe1 130.2(5) . .
C56 N6 Fe1 112.3(4) . .
N1 C22 C23 122.8(7) . .
N1 C22 H22A 118.6 . .
C23 C22 H22A 118.6 . .
C24 C23 C22 121.0(6) . .
C24 C23 H23A 119.5 . .
C22 C23 H23A 119.5 . .
C23 C24 C25 118.6(7) . .
C23 C24 H24A 120.7 . .
C25 C24 H24A 120.7 . .
C24 C25 C33 116.5(7) . .
C24 C25 C26 124.6(7) . .
C33 C25 C26 118.9(6) . .
C27 C26 C25 121.7(7) . .
C27 C26 H26A 119.2 . .
C25 C26 H26A 119.2 . .
C26 C27 C28 120.4(7) . .
C26 C27 H27A 119.8 . .
C28 C27 H27A 119.8 . .
C32 C28 C29 117.3(6) . .
C32 C28 C27 119.4(6) . .
C29 C28 C27 123.3(7) . .
C30 C29 C28 118.5(6) . .
C30 C29 H29A 120.7 . .
C28 C29 H29A 120.7 . .
C29 C30 C31 119.7(6) . .
C29 C30 H30A 120.1 . .
C31 C30 H30A 120.1 . .
N2 C31 C30 123.1(7) . .
N2 C31 H31A 118.5 . .
C30 C31 H31A 118.5 . .
N2 C32 C28 124.6(6) . .
N2 C32 C33 115.2(6) . .
C28 C32 C33 120.2(6) . .
N1 C33 C25 124.7(6) . .
N1 C33 C32 116.0(6) . .
C25 C33 C32 119.3(6) . .
N3 C34 C35 122.5(7) . .
N3 C34 H34A 118.8 . .
C35 C34 H34A 118.8 . .
C36 C35 C34 120.8(7) . .
C36 C35 H35A 119.6 . .
C34 C35 H35A 119.6 . .
C35 C36 C37 119.3(7) . .
C35 C36 H36A 120.4 . .
C37 C36 H36A 120.4 . .
C45 C37 C36 116.5(7) . .
C45 C37 C38 118.1(7) . .
C36 C37 C38 125.4(7) . .
C39 C38 C37 121.4(7) . .
C39 C38 H38A 119.3 . .
C37 C38 H38A 119.3 . .
C38 C39 C40 122.0(7) . .
C38 C39 H39A 119.0 . .
C40 C39 H39A 119.0 . .
C41 C40 C44 116.7(7) . .
C41 C40 C39 125.9(7) . .
C44 C40 C39 117.5(7) . .
C42 C41 C40 119.7(7) . .
C42 C41 H41A 120.1 . .
C40 C41 H41A 120.1 . .
C41 C42 C43 120.7(8) . .
C41 C42 H42A 119.7 . .
C43 C42 H42A 119.7 . .
N4 C43 C42 122.6(7) . .
N4 C43 H43A 118.7 . .
C42 C43 H43A 118.7 . .
N4 C44 C40 123.4(6) . .
N4 C44 C45 115.8(6) . .
C40 C44 C45 120.8(6) . .
N3 C45 C44 116.7(6) . .
N3 C45 C37 123.1(6) . .
C44 C45 C37 120.2(6) . .
N5 C46 C47 123.4(6) . .
N5 C46 H46A 118.3 . .
C47 C46 H46A 118.3 . .
C48 C47 C46 119.7(6) . .
C48 C47 H47A 120.1 . .
C46 C47 H47A 120.1 . .
C47 C48 C49 119.5(6) . .
C47 C48 H48A 120.3 . .
C49 C48 H48A 120.3 . .
C48 C49 C57 117.3(6) . .
C48 C49 C50 125.4(6) . .
C57 C49 C50 117.4(6) . .
C51 C50 C49 121.6(7) . .
C51 C50 H50A 119.2 . .
C49 C50 H50A 119.2 . .
C50 C51 C52 122.0(7) . .
C50 C51 H51A 119.0 . .
C52 C51 H51A 119.0 . .
C53 C52 C56 117.0(6) . .
C53 C52 C51 124.9(7) . .
C56 C52 C51 118.1(6) . .
C54 C53 C52 119.0(6) . .
C54 C53 H53A 120.5 . .
C52 C53 H53A 120.5 . .
C53 C54 C55 120.6(6) . .
C53 C54 H54A 119.7 . .
C55 C54 H54A 119.7 . .
N6 C55 C54 122.4(6) . .
N6 C55 H55A 118.8 . .
C54 C55 H55A 118.8 . .
N6 C56 C52 123.5(6) . .
N6 C56 C57 116.1(5) . .
C52 C56 C57 120.4(6) . .
N5 C57 C49 123.5(6) . .
N5 C57 C56 115.9(5) . .
C49 C57 C56 120.6(6) . .
C62 N7 C63 117.6(7) . .
C59 C58 H58A 109.5 . .
C59 C58 H58B 109.5 . .
H58A C58 H58B 109.5 . .
C59 C58 H58C 109.5 . .
H58A C58 H58C 109.5 . .
H58B C58 H58C 109.5 . .
C60 C59 C63 117.0(9) . .
C60 C59 C58 123.6(9) . .
C63 C59 C58 119.4(9) . .
C59 C60 C61 120.3(9) . .
C59 C60 H60 119.9 . .
C61 C60 H60 119.9 . .
C60 C61 C62 117.7(9) . .
C60 C61 H61 121.1 . .
C62 C61 H61 121.1 . .
N7 C62 C61 123.3(9) . .
N7 C62 H62 118.3 . .
C61 C62 H62 118.3 . .
N7 C63 C59 124.1(9) . .
N7 C63 H63 117.9 . .
C59 C63 H63 117.9 . .
C68 N8 C69 114.3(15) . .
C68 N8 H8A 122.8 . .
C69 N8 H8A 122.8 . .
C65 C64 H64A 109.5 . .
C65 C64 H64B 109.5 . .
H64A C64 H64B 109.5 . .
C65 C64 H64C 109.5 . .
H64A C64 H64C 109.5 . .
H64B C64 H64C 109.5 . .
C69 C65 C66 125.3(15) . .
C69 C65 C64 119.5(13) . .
C66 C65 C64 115.1(13) . .
C67 C66 C65 114.9(19) . .
C67 C66 H66 122.6 . .
C65 C66 H66 122.6 . .
C66 C67 C68 131(2) . .
C66 C67 H67 114.5 . .
C68 C67 H67 114.5 . .
C67 C68 N8 117.4(19) . .
C67 C68 H68 121.3 . .
N8 C68 H68 121.3 . .
C65 C69 N8 117.1(16) . .
C65 C69 H69 121.5 . .
N8 C69 H69 121.5 . .
C74 N9 C75 127(2) . .
C74 N9 H9A 116.3 . .
C75 N9 H9A 116.3 . .
C71 C70 H70A 109.5 . .
C71 C70 H70B 109.5 . .
H70A C70 H70B 109.5 . .
C71 C70 H70C 109.5 . .
H70A C70 H70C 109.5 . .
H70B C70 H70C 109.5 . .
C72 C71 C75 117.5(18) . .
C72 C71 C70 125(2) . .
C75 C71 C70 117.2(18) . .
C71 C72 C73 125(3) . .
C71 C72 H72A 117.3 . .
C73 C72 H72A 117.3 . .
C74 C73 C72 118(3) . .
C74 C73 H73A 121.0 . .
C72 C73 H73A 121.0 . .
C73 C74 N9 113(3) . .
C73 C74 H74A 123.4 . .
N9 C74 H74A 123.4 . .
C71 C75 N9 117.9(19) . .
C71 C75 H75A 121.0 . .
N9 C75 H75A 121.0 . .
C75B N9B C74B 131(2) . .
C75B N9B H9B 114.5 . .
C74B N9B H9B 114.5 . .
C71B C70B H70D 109.5 . .
C71B C70B H70E 109.5 . .
H70D C70B H70E 109.5 . .
C71B C70B H70F 109.5 . .
H70D C70B H70F 109.5 . .
H70E C70B H70F 109.5 . .
C72B C71B C75B 124(2) . .
C72B C71B C70B 127(3) . .
C75B C71B C70B 109.0(19) . .
C71B C72B C73B 121(3) . .
C71B C72B H72B 119.7 . .
C73B C72B H72B 119.7 . .
C72B C73B C74B 122(3) . .
C72B C73B H73B 118.9 . .
C74B C73B H73B 118.9 . .
N9B C74B C73B 110(2) . .
N9B C74B H74B 125.2 . .
C73B C74B H74B 125.2 . .
N9B C75B C71B 111(2) . .
N9B C75B H75B 124.7 . .
C71B C75B H75B 124.7 . .
C80 N10 C81 135(2) . .
C77 C76 H76A 109.5 . .
C77 C76 H76B 109.5 . .
H76A C76 H76B 109.5 . .
C77 C76 H76C 109.5 . .
H76A C76 H76C 109.5 . .
H76B C76 H76C 109.5 . .
C81 C77 C78 128.2(18) . .
C81 C77 C76 116.3(11) . .
C78 C77 C76 115.5(11) . .
C80 C79 C78 128.8(19) . .
C80 C79 H79 115.6 . .
C78 C79 H79 115.6 . .
C79 C78 C77 109.3(19) . .
C79 C78 H78 125.3 . .
C77 C78 H78 125.3 . .
N10 C80 C79 109.3(19) . .
N10 C80 H80 125.4 . .
C79 C80 H80 125.4 . .
N10 C81 C77 109.4(19) . .
N10 C81 H81 125.3 . .
C77 C81 H81 125.3 . .
C80A N10A C81A 127(2) . .
C77A C76A H76D 109.5 . .
C77A C76A H76E 109.5 . .
H76D C76A H76E 109.5 . .
C77A C76A H76F 109.5 . .
H76D C76A H76F 109.5 . .
H76E C76A H76F 109.5 . .
C81A C77A C78A 121.9(19) . .
C81A C77A C76A 119.4(11) . .
C78A C77A C76A 118.6(11) . .
C79A C78A C77A 117.1(19) . .
C79A C78A H78A 121.5 . .
C77A C78A H78A 121.5 . .
C78A C79A C80A 121(2) . .
C78A C79A H79A 119.3 . .
C80A C79A H79A 119.3 . .
N10A C80A C79A 116(2) . .
N10A C80A H80A 121.8 . .
C79A C80A H80A 121.8 . .
N10A C81A C77A 116(2) . .
N10A C81A H81A 122.1 . .
C77A C81A H81A 122.1 . .

loop_
_geom_bond_atom_site_label_1
_geom_bond_atom_site_label_2
_geom_bond_distance
_geom_bond_site_symmetry_2
Pr1 O21 2.339(4) .
Pr1 O5 2.451(4) .
Pr1 O3 2.469(4) .
Pr1 O1 2.474(4) .
Pr1 O4 2.640(4) .
Pr1 O2 2.727(4) .
Pr1 Cl3 2.916(2) .
Pr1 Cl1 2.9660(15) .
Pr1 Cl2 2.9891(18) .
Pr1 Sb11 3.6483(5) .
Pr1 Sb1 3.6486(5) .
Pr1 Sb8 3.6622(6) .
Pr2 O11 2.415(4) .
Pr2 O19 2.486(4) .
Pr2 O10 2.491(4) .
Pr2 O17 2.497(4) .
Pr2 O14 2.611(4) .
Pr2 O4 2.779(4) .
Pr2 O15 2.902(5) .
Pr2 Cl1 2.9574(15) .
Pr2 Cl4 2.9656(15) .
Pr2 Cl5 3.001(2) .
Pr2 Sb1 3.6299(5) .
Pr2 Sb9 3.6667(5) .
Pr3 O26 2.441(5) 2_646
Pr3 O18 2.521(4) .
Pr3 O7 2.534(5) .
Pr3 O20 2.544(5) .
Pr3 O12 2.552(4) .
Pr3 O6 2.591(4) .
Pr3 O15 2.667(4) .
Pr3 O13 2.713(4) .
Pr3 Cl1 2.9814(15) .
Pr3 Cl6 2.986(3) .
Pr3 Sb5 3.6777(5) .
Pr3 Sb10 3.7157(6) .
Pr4 O27 2.346(5) 4_575
Pr4 O16 2.424(4) .
Pr4 O8 2.469(4) .
Pr4 O9 2.476(4) .
Pr4 O2 2.734(4) .
Pr4 O13 2.792(5) .
Pr4 Cl1 2.9406(14) .
Pr4 O14 2.966(4) .
Pr4 Cl8 2.9684(18) .
Pr4 Cl7 2.9856(17) .
Pr4 Sb5 3.6812(6) .
Pr4 Sb6 3.6913(6) .
Sb1 O11 1.954(4) .
Sb1 O5 1.986(4) .
Sb1 O4 2.001(4) .
Sb2 O5 1.979(4) .
Sb2 O12 1.987(4) .
Sb2 O6 1.993(4) .
Sb3 O15 1.989(4) .
Sb3 O12 2.000(4) .
Sb3 O11 2.022(4) .
Sb3 O25 2.426(6) 2_646
Sb4 O17 1.961(4) .
Sb4 O15 1.980(4) .
Sb4 O18 1.990(4) .
Sb5 O18 1.972(4) .
Sb5 O16 1.987(4) .
Sb5 O13 1.988(4) .
Sb6 O16 1.984(4) .
Sb6 O14 2.000(4) .
Sb6 O17 2.016(4) .
Sb7 O9 1.978(4) .
Sb7 O14 1.985(4) .
Sb7 O10 1.990(4) .
Sb8 O3 1.991(4) .
Sb8 O9 1.996(4) .
Sb8 O2 1.997(4) .
Sb9 O10 1.972(4) .
Sb9 O4 1.983(4) .
Sb9 O3 1.997(4) .
Sb10 O1 1.977(4) .
Sb10 O6 1.981(4) .
Sb10 O7 1.993(4) .
Sb11 O1 1.974(4) .
Sb11 O8 1.983(5) .
Sb11 O2 1.999(4) .
Sb12 O7 1.965(4) .
Sb12 O8 1.986(4) .
Sb12 O13 1.999(4) .
O19 H19A 0.8495 .
O19 H19B 0.8500 .
O20 H20A 0.8201 .
O20 H20B 0.8199 .
O21 C1 1.274(8) .
O22 C1 1.240(9) .
O23 C8 1.380(8) .
O23 C6 1.392(8) .
O24 C15 1.384(7) .
O24 C4 1.398(7) .
O25 C14 1.260(9) .
O25 Sb3 2.426(6) 2_656
O26 C14 1.201(9) .
O26 Pr3 2.441(5) 2_656
O27 C21 1.211(10) .
O27 Pr4 2.346(5) 4_676
O28 C21 1.277(11) .
O28A C21 1.271(13) .
C1 C2 1.501(9) .
C2 C3 1.374(8) .
C2 C7 1.386(9) .
C3 C4 1.376(9) .
C3 H3 0.9300 .
C4 C5 1.378(9) .
C5 C6 1.366(9) .
C5 H5 0.9300 .
C6 C7 1.382(9) .
C7 H7 0.9300 .
C8 C13 1.365(10) .
C8 C9 1.370(10) .
C9 C10 1.390(10) .
C9 H9 0.9300 .
C10 C11 1.377(10) .
C10 H10 0.9300 .
C11 C12 1.378(10) .
C11 C14 1.507(10) .
C12 C13 1.391(10) .
C12 H12 0.9300 .
C13 H13 0.9300 .
C15 C20 1.371(8) .
C15 C16 1.390(9) .
C16 C17 1.360(9) .
C16 H16 0.9300 .
C17 C18 1.388(9) .
C17 H17 0.9300 .
C18 C19 1.382(9) .
C18 C21 1.505(10) .
C19 C20 1.372(9) .
C19 H19 0.9300 .
C20 H20 0.9300 .
Fe1 N6 1.971(5) .
Fe1 N2 1.971(5) .
Fe1 N5 1.972(5) .
Fe1 N3 1.976(5) .
Fe1 N1 1.977(5) .
Fe1 N4 1.980(5) .
N1 C22 1.327(8) .
N1 C33 1.360(8) .
N2 C31 1.317(8) .
N2 C32 1.358(8) .
N3 C34 1.324(8) .
N3 C45 1.360(8) .
N4 C43 1.334(8) .
N4 C44 1.363(8) .
N5 C46 1.332(8) .
N5 C57 1.357(8) .
N6 C55 1.330(8) .
N6 C56 1.363(8) .
C22 C23 1.374(10) .
C22 H22A 0.9300 .
C23 C24 1.371(11) .
C23 H23A 0.9300 .
C24 C25 1.394(9) .
C24 H24A 0.9300 .
C25 C33 1.403(9) .
C25 C26 1.419(10) .
C26 C27 1.343(10) .
C26 H26A 0.9300 .
C27 C28 1.435(10) .
C27 H27A 0.9300 .
C28 C32 1.380(9) .
C28 C29 1.394(9) .
C29 C30 1.377(10) .
C29 H29A 0.9300 .
C30 C31 1.388(10) .
C30 H30A 0.9300 .
C31 H31A 0.9300 .
C32 C33 1.431(8) .
C34 C35 1.388(10) .
C34 H34A 0.9300 .
C35 C36 1.347(11) .
C35 H35A 0.9300 .
C36 C37 1.413(10) .
C36 H36A 0.9300 .
C37 C45 1.411(9) .
C37 C38 1.428(10) .
C38 C39 1.332(11) .
C38 H38A 0.9300 .
C39 C40 1.437(10) .
C39 H39A 0.9300 .
C40 C41 1.387(10) .
C40 C44 1.406(9) .
C41 C42 1.353(11) .
C41 H41A 0.9300 .
C42 C43 1.371(11) .
C42 H42A 0.9300 .
C43 H43A 0.9300 .
C44 C45 1.409(9) .
C46 C47 1.389(9) .
C46 H46A 0.9300 .
C47 C48 1.358(10) .
C47 H47A 0.9300 .
C48 C49 1.392(9) .
C48 H48A 0.9300 .
C49 C57 1.407(8) .
C49 C50 1.434(10) .
C50 C51 1.335(10) .
C50 H50A 0.9300 .
C51 C52 1.419(10) .
C51 H51A 0.9300 .
C52 C53 1.396(9) .
C52 C56 1.399(9) .
C53 C54 1.372(10) .
C53 H53A 0.9300 .
C54 C55 1.376(9) .
C54 H54A 0.9300 .
C55 H55A 0.9300 .
C56 C57 1.416(8) .
N7 C62 1.303(11) .
N7 C63 1.319(10) .
C58 C59 1.510(13) .
C58 H58A 0.9600 .
C58 H58B 0.9600 .
C58 H58C 0.9600 .
C59 C60 1.363(13) .
C59 C63 1.383(11) .
C60 C61 1.364(13) .
C60 H60 0.9300 .
C61 C62 1.390(12) .
C61 H61 0.9300 .
C62 H62 0.9300 .
C63 H63 0.9300 .
N8 C68 1.45(2) .
N8 C69 1.475(17) .
N8 H8A 0.8600 .
C64 C65 1.532(9) .
C64 H64A 0.9600 .
C64 H64B 0.9600 .
C64 H64C 0.9600 .
C65 C69 1.296(18) .
C65 C66 1.368(19) .
C66 C67 1.250(19) .
C66 H66 0.9300 .
C67 C68 1.26(2) .
C67 H67 0.9300 .
C68 H68 0.9300 .
C69 H69 0.9300 .
N9 C74 1.352(12) .
N9 C75 1.353(13) .
N9 H9A 0.8600 .
C70 C71 1.534(10) .
C70 H70A 0.9600 .
C70 H70B 0.9600 .
C70 H70C 0.9600 .
C71 C72 1.22(3) .
C71 C75 1.33(3) .
C72 C73 1.47(3) .
C72 H72A 0.9300 .
C73 C74 1.30(4) .
C73 H73A 0.9300 .
C74 H74A 0.9300 .
C75 H75A 0.9300 .
N9B C75B 1.339(13) .
N9B C74B 1.342(12) .
N9B H9B 0.8600 .
C70B C71B 1.544(10) .
C70B H70D 0.9600 .
C70B H70E 0.9600 .
C70B H70F 0.9600 .
C71B C72B 1.19(3) .
C71B C75B 1.46(4) .
C72B C73B 1.39(4) .
C72B H72B 0.9300 .
C73B C74B 1.43(3) .
C73B H73B 0.9300 .
C74B H74B 0.9300 .
C75B H75B 0.9300 .
N10 C80 1.331(9) .
N10 C81 1.339(9) .
C76 C77 1.550(9) .
C76 H76A 0.9600 .
C76 H76B 0.9600 .
C76 H76C 0.9600 .
C77 C81 1.408(10) .
C77 C78 1.418(10) .
C79 C80 1.404(10) .
C79 C78 1.413(10) .
C79 H79 0.9300 .
C78 H78 0.9300 .
C80 H80 0.9300 .
C81 H81 0.9300 .
N10A C80A 1.324(10) .
N10A C81A 1.350(10) .
C76A C77A 1.526(10) .
C76A H76D 0.9600 .
C76A H76E 0.9600 .
C76A H76F 0.9600 .
C77A C81A 1.390(10) .
C77A C78A 1.405(10) .
C78A C79A 1.392(10) .
C78A H78A 0.9300 .
C79A C80A 1.406(10) .
C79A H79A 0.9300 .
C80A H80A 0.9300 .
C81A H81A 0.9300 .
O3W O4W 1.76(4) .
